data_7135197
loop_
_publ_author_name
'Vesseur, David'
'Li, Shuo'
'Mallet-Ladeira, Sonia'
'Bourissou, Didier'

_publ_section_title
;
 Ligand exchange of tris(2,4-di-<i>tert</i>-butylphenyl) phosphite: a
 practical and efficient route to organo gold(I) complexes.
;
_journal_issue 94
_journal_name_full 'Chemical communications (Cambridge, England)'
_journal_page_first 18717
_journal_page_last 18720
_journal_paper_doi 10.1039/d5cc05744b
_journal_volume 61
_journal_year 2025
_chemical_absolute_configuration ad
_chemical_formula_moiety 'C19 H46 Au B10 F3 N4 P2'
_chemical_formula_sum 'C19 H46 Au B10 F3 N4 P2'
_chemical_formula_weight 754.60
_space_group_crystal_system triclinic
_space_group_IT_number 1
_space_group_name_Hall 'P 1'
_space_group_name_H-M_alt 'P 1'
_atom_sites_solution_hydrogens geom
_atom_sites_solution_primary dual
_atom_sites_solution_secondary difmap
_audit_creation_method SHELXL-2019/2
_audit_update_record
;
2025-08-26 deposited with the CCDC.	2025-10-23 downloaded from the CCDC.
;
_cell_angle_alpha 98.078(2)
_cell_angle_beta 92.088(2)
_cell_angle_gamma 91.572(2)
_cell_formula_units_Z 2
_cell_length_a 10.1568(7)
_cell_length_b 11.9327(8)
_cell_length_c 13.4874(9)
_cell_measurement_reflns_used 6470
_cell_measurement_temperature 193(2)
_cell_measurement_theta_max 20.91
_cell_measurement_theta_min 2.93
_cell_volume 1616.48(19)
_computing_cell_refinement 'Bruker SAINT'
_computing_data_collection 'Bruker APEX2'
_computing_data_reduction 'Bruker SAINT'
_computing_molecular_graphics 'Bruker SHELXTL'
_computing_publication_material 'Bruker SHELXTL'
_computing_structure_refinement 'SHELXL-2019/2 (Sheldrick, 2019)'
_computing_structure_solution 'SHELXT (Sheldrick 2015)'
_diffrn_ambient_temperature 193(2)
_diffrn_measured_fraction_theta_full 0.996
_diffrn_measured_fraction_theta_max 0.997
_diffrn_measurement_device_type 'Bruker Kappa APEX II-CCD detector'
_diffrn_measurement_method 'Phi and omega scans'
_diffrn_radiation_type MoK\a
_diffrn_radiation_wavelength 0.71073
_diffrn_reflns_av_R_equivalents 0.1006
_diffrn_reflns_av_unetI/netI 0.1178
_diffrn_reflns_Laue_measured_fraction_full 0.996
_diffrn_reflns_Laue_measured_fraction_max 0.997
_diffrn_reflns_limit_h_max 13
_diffrn_reflns_limit_h_min -13
_diffrn_reflns_limit_k_max 15
_diffrn_reflns_limit_k_min -15
_diffrn_reflns_limit_l_max 17
_diffrn_reflns_limit_l_min -17
_diffrn_reflns_number 59541
_diffrn_reflns_point_group_measured_fraction_full 0.983
_diffrn_reflns_point_group_measured_fraction_max 0.974
_diffrn_reflns_theta_full 25.242
_diffrn_reflns_theta_max 28.280
_diffrn_reflns_theta_min 3.053
_diffrn_source 'Incoatec microfocus sealed tube'
_exptl_absorpt_coefficient_mu 4.685
_exptl_absorpt_correction_T_max 0.7383
_exptl_absorpt_correction_T_min 0.6548
_exptl_absorpt_correction_type multi-scan
_exptl_absorpt_process_details 'SADABS (Bruker-AXS)'
_exptl_crystal_colour colourless
_exptl_crystal_density_diffrn 1.550
_exptl_crystal_description needle
_exptl_crystal_F_000 748
_exptl_crystal_size_max 0.180
_exptl_crystal_size_mid 0.060
_exptl_crystal_size_min 0.030
_refine_diff_density_max 0.954
_refine_diff_density_min -1.158
_refine_diff_density_rms 0.159
_refine_ls_abs_structure_details
; 
 Flack x determined using 3994 quotients [(I+)-(I-)]/[(I+)+(I-)] 
 (Parsons, Flack and Wagner, Acta Cryst. B69 (2013) 249-259). 
;
_refine_ls_abs_structure_Flack -0.008(5)
_refine_ls_extinction_method none
_refine_ls_goodness_of_fit_ref 1.007
_refine_ls_hydrogen_treatment constr
_refine_ls_matrix_type full
_refine_ls_number_parameters 773
_refine_ls_number_reflns 15618
_refine_ls_number_restraints 171
_refine_ls_restrained_S_all 1.005
_refine_ls_R_factor_all 0.0876
_refine_ls_R_factor_gt 0.0497
_refine_ls_shift/su_max 0.000
_refine_ls_shift/su_mean 0.000
_refine_ls_structure_factor_coef Fsqd
_refine_ls_weighting_details 'w=1/[\s^2^(Fo^2^)+(0.0190P)^2^] where P=(Fo^2^+2Fc^2^)/3'
_refine_ls_weighting_scheme calc
_refine_ls_wR_factor_gt 0.0734
_refine_ls_wR_factor_ref 0.0850
_reflns_Friedel_coverage 0.955
_reflns_Friedel_fraction_full 0.971
_reflns_Friedel_fraction_max 0.952
_reflns_number_gt 11138
_reflns_number_total 15618
_reflns_threshold_expression 'I > 2\s(I)'
_cod_data_source_file d5cc05744b2.cif
_cod_data_source_block DV658_b
_cod_database_code 7135197
_shelx_shelxl_version_number 2019/2
_shelx_space_group_comment
; 
The symmetry employed for this shelxl refinement is uniquely defined 
by the following loop, which should always be used as a source of 
symmetry information in preference to the above space-group names. 
They are only intended as comments. 
;
_shelx_estimated_absorpt_t_min 0.486
_shelx_estimated_absorpt_t_max 0.872

loop_
_space_group_symop_operation_xyz
'x, y, z'

loop_
_atom_site_label
_atom_site_type_symbol
_atom_site_fract_x
_atom_site_fract_y
_atom_site_fract_z
_atom_site_U_iso_or_equiv
_atom_site_adp_type
_atom_site_occupancy
_atom_site_site_symmetry_order
_atom_site_calc_flag
_atom_site_refinement_flags_posn
_atom_site_refinement_flags_adp
_atom_site_refinement_flags_occupancy
_atom_site_disorder_assembly
_atom_site_disorder_group
Au1 Au 0.78591(3) 0.69937(3) 0.78368(3) 0.02700(18) Uani 1 1 d . . . . .
P1 P 0.5642(3) 0.6681(3) 0.7789(3) 0.0232(8) Uani 1 1 d . . . . .
P2 P 0.6573(4) 0.6340(3) 1.0221(3) 0.0316(8) Uani 1 1 d . . . . .
F1 F 1.0357(7) 0.7694(7) 0.7076(6) 0.059(2) Uani 1 1 d . . . . .
F2 F 1.0567(7) 0.6322(7) 0.7895(7) 0.063(3) Uani 1 1 d . . . . .
F3 F 1.0364(7) 0.7988(8) 0.8664(7) 0.058(2) Uani 1 1 d . . . . .
N1 N 0.4825(9) 0.6595(8) 0.6697(7) 0.026(2) Uani 1 1 d . . . . .
N2 N 0.4722(9) 0.7634(8) 0.8426(7) 0.027(2) Uani 1 1 d . . . . .
N3 N 0.5809(11) 0.6264(9) 1.1297(8) 0.038(3) Uani 1 1 d . . . . .
N4 N 0.7969(13) 0.5851(11) 1.0656(9) 0.036(3) Uani 1 1 d . . . . .
C1 C 0.9846(16) 0.7264(12) 0.7856(12) 0.035(4) Uani 1 1 d . . . . .
C2 C 0.5227(10) 0.5285(10) 0.8227(8) 0.026(3) Uani 1 1 d . . . . .
C3 C 0.5746(12) 0.5049(9) 0.9398(9) 0.028(3) Uani 1 1 d . . . . .
C4 C 0.3686(11) 0.7320(11) 0.6753(9) 0.035(3) Uani 1 1 d . . . . .
H4A H 0.290582 0.691447 0.639559 0.042 Uiso 1 1 calc R U . . .
H4B H 0.387337 0.801468 0.645186 0.042 Uiso 1 1 calc R U . . .
C5 C 0.3445(11) 0.7615(10) 0.7870(9) 0.034(3) Uani 1 1 d . . . . .
H5A H 0.304210 0.836466 0.800191 0.041 Uiso 1 1 calc R U . . .
H5B H 0.283559 0.704275 0.808620 0.041 Uiso 1 1 calc R U . . .
C6 C 0.5435(12) 0.6245(10) 0.5725(8) 0.033(3) Uani 1 1 d . . . . .
H6 H 0.614936 0.571296 0.584242 0.040 Uiso 1 1 calc R U . . .
C7 C 0.4394(14) 0.5589(12) 0.5001(9) 0.051(4) Uani 1 1 d . . . . .
H7A H 0.397331 0.499589 0.532599 0.076 Uiso 1 1 calc R U . . .
H7B H 0.481680 0.524330 0.439652 0.076 Uiso 1 1 calc R U . . .
H7C H 0.372649 0.610960 0.481756 0.076 Uiso 1 1 calc R U . . .
C8 C 0.6048(16) 0.7219(12) 0.5289(11) 0.063(5) Uani 1 1 d . . . . .
H8A H 0.535858 0.772762 0.512149 0.094 Uiso 1 1 calc R U . . .
H8B H 0.650226 0.692893 0.468207 0.094 Uiso 1 1 calc R U . . .
H8C H 0.668288 0.763511 0.578095 0.094 Uiso 1 1 calc R U . . .
C9 C 0.5319(13) 0.8749(10) 0.8873(9) 0.030(3) Uani 1 1 d . . . . .
H9 H 0.617627 0.859584 0.920908 0.035 Uiso 1 1 calc R U . . .
C10 C 0.4462(13) 0.9311(11) 0.9683(10) 0.046(4) Uani 1 1 d . . . . .
H10A H 0.362770 0.951447 0.937779 0.069 Uiso 1 1 calc R U . . .
H10B H 0.491978 0.999673 1.003083 0.069 Uiso 1 1 calc R U . . .
H10C H 0.428564 0.878672 1.016302 0.069 Uiso 1 1 calc R U . . .
C11 C 0.5636(14) 0.9516(10) 0.8092(10) 0.046(4) Uani 1 1 d . . . . .
H11A H 0.617393 0.911001 0.757893 0.070 Uiso 1 1 calc R U . . .
H11B H 0.612361 1.019684 0.841818 0.070 Uiso 1 1 calc R U . . .
H11C H 0.481392 0.973329 0.777882 0.070 Uiso 1 1 calc R U . . .
C12 C 0.6642(13) 0.5797(12) 1.2060(9) 0.047(4) Uani 1 1 d . . . . .
H12A H 0.692216 0.640664 1.260951 0.056 Uiso 1 1 calc R U . . .
H12B H 0.613612 0.520881 1.234914 0.056 Uiso 1 1 calc R U . . .
C13 C 0.7807(14) 0.5302(13) 1.1563(11) 0.053(4) Uani 1 1 d . . . . .
H13A H 0.860124 0.544806 1.201628 0.064 Uiso 1 1 calc R U . . .
H13B H 0.767039 0.447347 1.137837 0.064 Uiso 1 1 calc R U . . .
C14 C 0.4791(14) 0.7055(11) 1.1633(10) 0.045(4) Uani 1 1 d . . . . .
H14 H 0.435656 0.727252 1.101349 0.054 Uiso 1 1 calc R U . . .
C15 C 0.3701(16) 0.6437(15) 1.2166(13) 0.076(6) Uani 1 1 d . . . . .
H15A H 0.338178 0.575175 1.172675 0.115 Uiso 1 1 calc R U . . .
H15B H 0.296688 0.694283 1.231111 0.115 Uiso 1 1 calc R U . . .
H15C H 0.407188 0.623007 1.279355 0.115 Uiso 1 1 calc R U . . .
C16 C 0.5324(18) 0.8136(14) 1.2237(13) 0.089(6) Uani 1 1 d . . . . .
H16A H 0.558979 0.799351 1.291257 0.133 Uiso 1 1 calc R U . . .
H16B H 0.464018 0.870304 1.228070 0.133 Uiso 1 1 calc R U . . .
H16C H 0.608864 0.841728 1.191202 0.133 Uiso 1 1 calc R U . . .
C17 C 0.9247(15) 0.6045(14) 1.0272(12) 0.045(4) Uani 1 1 d . . . . .
H17 H 0.908624 0.638843 0.964575 0.054 Uiso 1 1 calc R U . . .
C18 C 0.9983(16) 0.4985(14) 0.9971(13) 0.077(5) Uani 1 1 d . . . . .
H18A H 1.026014 0.466224 1.057182 0.116 Uiso 1 1 calc R U . . .
H18B H 1.076074 0.516520 0.960752 0.116 Uiso 1 1 calc R U . . .
H18C H 0.940725 0.443432 0.953800 0.116 Uiso 1 1 calc R U . . .
C19 C 1.0128(17) 0.6906(15) 1.0974(14) 0.080(6) Uani 1 1 d . . . . .
H19A H 0.966620 0.761754 1.112218 0.119 Uiso 1 1 calc R U . . .
H19B H 1.095067 0.704706 1.064834 0.119 Uiso 1 1 calc R U . . .
H19C H 1.032639 0.660349 1.159989 0.119 Uiso 1 1 calc R U . . .
B1 B 0.3779(13) 0.4528(11) 0.7830(10) 0.029(3) Uani 1 1 d . . . . .
H1 H 0.298946 0.481201 0.732853 0.034 Uiso 1 1 calc R U . . .
B2 B 0.4205(14) 0.3098(12) 0.7760(11) 0.036(4) Uani 1 1 d . . . . .
H2 H 0.368681 0.243059 0.720374 0.044 Uiso 1 1 calc R U . . .
B3 B 0.4733(17) 0.2823(13) 0.8986(13) 0.049(4) Uani 1 1 d . . . . .
H3 H 0.456089 0.197793 0.923827 0.058 Uiso 1 1 calc R U . . .
B4 B 0.6198(16) 0.3681(12) 0.9363(12) 0.042(4) Uani 1 1 d . . . . .
H4 H 0.699715 0.341139 0.986368 0.051 Uiso 1 1 calc R U . . .
B5 B 0.5339(13) 0.4090(11) 0.7377(11) 0.029(3) Uani 1 1 d . . . . .
H5 H 0.558319 0.409384 0.657455 0.034 Uiso 1 1 calc R U . . .
B6 B 0.3420(16) 0.3774(12) 0.8830(14) 0.048(5) Uani 1 1 d . . . . .
H6A H 0.237640 0.355349 0.898845 0.058 Uiso 1 1 calc R U . . .
B7 B 0.5902(16) 0.3029(13) 0.8095(13) 0.039(4) Uani 1 1 d . . . . .
H7 H 0.650519 0.230971 0.776113 0.046 Uiso 1 1 calc R U . . .
B8 B 0.4641(16) 0.4134(12) 0.9835(13) 0.046(4) Uani 1 1 d . . . . .
H8 H 0.440864 0.415895 1.064300 0.056 Uiso 1 1 calc R U . . .
B9 B 0.6554(14) 0.4444(11) 0.8365(10) 0.031(3) Uani 1 1 d . . . . .
H9A H 0.759107 0.468696 0.820881 0.037 Uiso 1 1 calc R U . . .
B10 B 0.4072(14) 0.5176(13) 0.9107(11) 0.036(4) Uani 1 1 d . . . . .
H10 H 0.348163 0.590271 0.944220 0.043 Uiso 1 1 calc R U . . .
Au2 Au 0.27078(3) 0.09715(3) 0.52278(3) 0.02762(18) Uani 1 1 d . . . . .
P3 P 0.0506(4) 0.1143(3) 0.5396(3) 0.0234(8) Uani 1 1 d . . . . .
P4 P 0.0769(4) 0.1618(3) 0.2919(3) 0.0325(9) Uani 1 1 d . . . . .
N5 N -0.0047(9) 0.1139(8) 0.6531(7) 0.025(2) Uani 1 1 d . . . . .
N6 N -0.0489(10) 0.0109(8) 0.4831(8) 0.033(3) Uani 1 1 d . . . . .
N8 N 0.2034(14) 0.2317(11) 0.2490(10) 0.043(4) Uani 1 1 d . . . . .
C20 C 0.4662(15) 0.0721(15) 0.5124(9) 0.047(3) Uani 1 1 d D U . . .
F4 F 0.513(3) 0.022(3) 0.4253(19) 0.068(6) Uani 0.49(4) 1 d D U P A 1
F5 F 0.541(3) 0.1701(18) 0.525(3) 0.065(6) Uani 0.49(4) 1 d D U P A 1
F6 F 0.524(3) 0.013(3) 0.583(2) 0.062(6) Uani 0.49(4) 1 d D U P A 1
F4' F 0.496(3) -0.025(3) 0.449(2) 0.068(6) Uani 0.51(4) 1 d D U P A 2
F5' F 0.534(3) 0.066(3) 0.5991(17) 0.063(6) Uani 0.51(4) 1 d D U P A 2
F6' F 0.545(2) 0.150(2) 0.475(3) 0.068(6) Uani 0.51(4) 1 d D U P A 2
C21 C -0.0108(10) 0.2511(10) 0.5020(8) 0.024(3) Uani 1 1 d . . . . .
C22 C 0.0020(11) 0.2789(10) 0.3827(8) 0.029(3) Uani 1 1 d . . . . .
C23 C -0.1183(11) 0.0355(10) 0.6537(9) 0.036(3) Uani 1 1 d . . . . .
H23A H -0.190894 0.074234 0.690241 0.043 Uiso 1 1 calc R U . . .
H23B H -0.093389 -0.029904 0.687303 0.043 Uiso 1 1 calc R U . . .
C24 C -0.1613(14) -0.0036(12) 0.5468(10) 0.053(4) Uani 1 1 d . . . . .
H24A H -0.190765 -0.084246 0.538505 0.063 Uiso 1 1 calc R U . . .
H24B H -0.235863 0.041382 0.527175 0.063 Uiso 1 1 calc R U . . .
C25 C 0.0706(11) 0.1546(9) 0.7464(8) 0.027(3) Uani 1 1 d . . . . .
H25 H 0.135458 0.213467 0.730546 0.032 Uiso 1 1 calc R U . . .
C26 C 0.1501(14) 0.0633(11) 0.7861(10) 0.053(4) Uani 1 1 d . . . . .
H26A H 0.090066 0.004930 0.805044 0.080 Uiso 1 1 calc R U . . .
H26B H 0.204364 0.096961 0.844871 0.080 Uiso 1 1 calc R U . . .
H26C H 0.207221 0.029036 0.733911 0.080 Uiso 1 1 calc R U . . .
C27 C -0.0205(13) 0.2146(12) 0.8239(9) 0.051(4) Uani 1 1 d . . . . .
H27A H -0.070916 0.270860 0.793590 0.077 Uiso 1 1 calc R U . . .
H27B H 0.032628 0.252546 0.881716 0.077 Uiso 1 1 calc R U . . .
H27C H -0.081336 0.158783 0.845927 0.077 Uiso 1 1 calc R U . . .
C28 C 0.0020(14) -0.0902(11) 0.4211(9) 0.040(3) Uani 1 1 d . . . . .
H28 H 0.074825 -0.063161 0.381482 0.048 Uiso 1 1 calc R U . . .
C29 C -0.1076(19) -0.1434(14) 0.3457(11) 0.094(7) Uani 1 1 d . . . . .
H29A H -0.169972 -0.187387 0.379864 0.141 Uiso 1 1 calc R U . . .
H29B H -0.068514 -0.193292 0.291380 0.141 Uiso 1 1 calc R U . . .
H29C H -0.154180 -0.083280 0.317790 0.141 Uiso 1 1 calc R U . . .
C30 C 0.0609(18) -0.1743(12) 0.4854(13) 0.080(6) Uani 1 1 d . . . . .
H30A H 0.135683 -0.137732 0.526698 0.119 Uiso 1 1 calc R U . . .
H30B H 0.091131 -0.240456 0.441595 0.119 Uiso 1 1 calc R U . . .
H30C H -0.006382 -0.198565 0.528803 0.119 Uiso 1 1 calc R U . . .
C31 C 0.0309(16) 0.2462(13) 0.1286(11) 0.064(5) Uani 1 1 d . . . . .
H31A H -0.015510 0.318051 0.143993 0.077 Uiso 1 1 calc R U . . .
H31B H 0.014580 0.217535 0.056511 0.077 Uiso 1 1 calc R U . . .
C32 C 0.1758(15) 0.2668(13) 0.1507(10) 0.051(4) Uani 1 1 d . . . . .
H32A H 0.226812 0.221931 0.098847 0.062 Uiso 1 1 calc R U . . .
H32B H 0.199908 0.347975 0.152186 0.062 Uiso 1 1 calc R U . . .
N7 N -0.0194(11) 0.1636(9) 0.1888(8) 0.040(3) Uani 1 1 d D . . . .
C33 C -0.125(2) 0.079(2) 0.151(2) 0.059(6) Uani 0.61(3) 1 d D U P B 1
H33 H -0.147664 0.038023 0.207673 0.070 Uiso 0.61(3) 1 calc R U P B 1
C34 C -0.248(2) 0.136(3) 0.121(3) 0.071(7) Uani 0.61(3) 1 d D U P B 1
H34A H -0.264592 0.199690 0.172760 0.106 Uiso 0.61(3) 1 calc R U P B 1
H34B H -0.322740 0.081069 0.115594 0.106 Uiso 0.61(3) 1 calc R U P B 1
H34C H -0.236740 0.162795 0.056909 0.106 Uiso 0.61(3) 1 calc R U P B 1
C35 C -0.083(4) -0.010(2) 0.067(2) 0.086(8) Uani 0.61(3) 1 d D U P B 1
H35A H -0.052883 0.027552 0.011330 0.129 Uiso 0.61(3) 1 calc R U P B 1
H35B H -0.158137 -0.061215 0.043924 0.129 Uiso 0.61(3) 1 calc R U P B 1
H35C H -0.011264 -0.052514 0.092153 0.129 Uiso 0.61(3) 1 calc R U P B 1
C33' C -0.083(4) 0.056(3) 0.137(3) 0.065(7) Uani 0.39(3) 1 d D U P B 2
H33' H -0.096506 0.003318 0.187346 0.078 Uiso 0.39(3) 1 calc R U P B 2
C34' C -0.216(4) 0.079(4) 0.090(4) 0.075(8) Uani 0.39(3) 1 d D U P B 2
H34D H -0.270713 0.117561 0.141916 0.113 Uiso 0.39(3) 1 calc R U P B 2
H34E H -0.259209 0.007497 0.060329 0.113 Uiso 0.39(3) 1 calc R U P B 2
H34F H -0.202970 0.127684 0.038118 0.113 Uiso 0.39(3) 1 calc R U P B 2
C35' C 0.016(6) 0.005(4) 0.061(3) 0.083(10) Uani 0.39(3) 1 d D U P B 2
H35D H 0.015524 0.046831 0.003630 0.125 Uiso 0.39(3) 1 calc R U P B 2
H35E H -0.009194 -0.074704 0.038139 0.125 Uiso 0.39(3) 1 calc R U P B 2
H35F H 0.104518 0.009694 0.093062 0.125 Uiso 0.39(3) 1 calc R U P B 2
C36 C 0.3364(15) 0.2121(12) 0.2760(11) 0.039(3) Uani 1 1 d . . . . .
H36 H 0.336084 0.193879 0.346121 0.047 Uiso 1 1 calc R U . . .
C37 C 0.3927(17) 0.1084(16) 0.2120(16) 0.097(7) Uani 1 1 d . . . . .
H37A H 0.330134 0.043808 0.208170 0.146 Uiso 1 1 calc R U . . .
H37B H 0.476613 0.089468 0.242719 0.146 Uiso 1 1 calc R U . . .
H37C H 0.407163 0.126026 0.144306 0.146 Uiso 1 1 calc R U . . .
C38 C 0.4276(16) 0.3124(13) 0.2787(11) 0.069(5) Uani 1 1 d . . . . .
H38A H 0.396838 0.375025 0.326269 0.103 Uiso 1 1 calc R U . . .
H38B H 0.429690 0.335295 0.211779 0.103 Uiso 1 1 calc R U . . .
H38C H 0.516437 0.292915 0.299881 0.103 Uiso 1 1 calc R U . . .
B11 B 0.0132(13) 0.3717(11) 0.5861(10) 0.029(3) Uani 1 1 d . . . . .
H11 H 0.059807 0.374826 0.662998 0.035 Uiso 1 1 calc R U . . .
B12 B -0.1190(13) 0.4603(12) 0.5620(11) 0.032(3) Uani 1 1 d . . . . .
H12 H -0.159944 0.522862 0.621921 0.039 Uiso 1 1 calc R U . . .
B13 B -0.1056(15) 0.4875(13) 0.4347(12) 0.043(4) Uani 1 1 d . . . . .
H13 H -0.138628 0.569159 0.411516 0.051 Uiso 1 1 calc R U . . .
B14 B -0.1273(16) 0.3598(12) 0.3524(11) 0.041(4) Uani 1 1 d . . . . .
H14A H -0.173844 0.355808 0.275360 0.049 Uiso 1 1 calc R U . . .
B15 B -0.1478(13) 0.3094(11) 0.5562(10) 0.031(3) Uani 1 1 d . . . . .
H15 H -0.207090 0.272141 0.612671 0.037 Uiso 1 1 calc R U . . .
B16 B 0.0388(14) 0.4814(12) 0.5127(11) 0.036(4) Uani 1 1 d . . . . .
H16 H 0.101924 0.558411 0.541399 0.043 Uiso 1 1 calc R U . . .
B17 B -0.2210(16) 0.3812(13) 0.4609(12) 0.038(4) Uani 1 1 d . . . . .
H17A H -0.330094 0.391731 0.455168 0.046 Uiso 1 1 calc R U . . .
B18 B 0.0346(15) 0.4213(12) 0.3838(11) 0.037(4) Uani 1 1 d . . . . .
H18 H 0.095037 0.457667 0.327464 0.045 Uiso 1 1 calc R U . . .
B19 B -0.1506(14) 0.2477(12) 0.4267(10) 0.034(3) Uani 1 1 d . . . . .
H19 H -0.210193 0.168542 0.398476 0.041 Uiso 1 1 calc R U . . .
B20 B 0.1088(13) 0.3471(11) 0.4767(10) 0.029(3) Uani 1 1 d . . . . .
H20 H 0.217184 0.332568 0.480828 0.034 Uiso 1 1 calc R U . . .

loop_
_atom_site_aniso_label
_atom_site_aniso_U_11
_atom_site_aniso_U_22
_atom_site_aniso_U_33
_atom_site_aniso_U_23
_atom_site_aniso_U_13
_atom_site_aniso_U_12
Au1 0.0166(4) 0.0291(4) 0.0354(5) 0.0050(3) 0.0015(3) 0.0000(3)
P1 0.0129(18) 0.029(2) 0.0283(19) 0.0049(16) 0.0011(14) 0.0012(15)
P2 0.038(2) 0.031(2) 0.0258(19) 0.0059(16) -0.0040(16) 0.0027(17)
F1 0.027(4) 0.088(7) 0.063(6) 0.020(5) 0.016(4) -0.015(4)
F2 0.015(4) 0.060(6) 0.113(8) 0.008(6) 0.000(4) 0.011(4)
F3 0.024(5) 0.081(7) 0.063(6) -0.003(5) -0.005(4) -0.017(5)
N1 0.016(5) 0.031(6) 0.028(6) -0.005(5) 0.001(4) 0.003(4)
N2 0.016(5) 0.027(6) 0.035(6) -0.005(5) 0.001(4) 0.005(4)
N3 0.041(7) 0.045(7) 0.029(6) 0.006(5) 0.004(5) 0.010(6)
N4 0.036(8) 0.048(8) 0.025(7) 0.007(6) -0.006(6) 0.001(7)
C1 0.040(9) 0.027(9) 0.038(9) -0.001(7) 0.008(7) 0.008(7)
C2 0.018(6) 0.025(6) 0.034(7) -0.001(5) 0.007(5) 0.004(5)
C3 0.035(7) 0.024(7) 0.024(6) 0.001(5) 0.000(5) 0.004(5)
C4 0.023(7) 0.049(8) 0.035(7) 0.007(6) -0.001(6) 0.014(6)
C5 0.019(6) 0.040(8) 0.041(8) -0.001(6) 0.001(6) 0.002(6)
C6 0.031(7) 0.044(8) 0.023(7) -0.004(6) -0.002(5) 0.014(6)
C7 0.051(10) 0.070(11) 0.024(8) -0.019(8) -0.009(7) 0.016(8)
C8 0.078(12) 0.062(11) 0.052(10) 0.013(8) 0.019(9) 0.009(9)
C9 0.034(8) 0.026(7) 0.026(7) -0.002(6) -0.005(6) 0.001(6)
C10 0.054(9) 0.041(8) 0.040(8) -0.008(7) 0.006(7) 0.009(7)
C11 0.057(10) 0.027(7) 0.055(9) 0.002(7) 0.020(7) -0.003(6)
C12 0.054(10) 0.062(10) 0.030(8) 0.021(7) 0.004(7) 0.010(8)
C13 0.044(9) 0.067(11) 0.053(10) 0.022(8) -0.001(8) 0.014(8)
C14 0.050(9) 0.040(8) 0.045(9) 0.006(7) -0.003(7) 0.019(7)
C15 0.063(12) 0.108(16) 0.067(12) 0.032(11) 0.017(10) 0.031(11)
C16 0.105(16) 0.065(12) 0.085(14) -0.031(10) 0.003(11) 0.026(11)
C17 0.031(10) 0.059(12) 0.048(10) 0.018(8) -0.007(8) -0.005(8)
C18 0.064(12) 0.069(12) 0.095(14) -0.007(11) -0.007(10) 0.030(10)
C19 0.074(14) 0.073(13) 0.082(14) -0.012(11) -0.021(11) -0.020(10)
B1 0.015(7) 0.024(7) 0.042(9) -0.010(6) 0.003(6) 0.000(5)
B2 0.028(8) 0.029(8) 0.051(10) -0.003(7) 0.015(7) -0.001(6)
B3 0.059(11) 0.024(8) 0.062(12) 0.005(8) 0.007(9) -0.006(8)
B4 0.056(11) 0.029(9) 0.046(10) 0.017(7) 0.008(8) 0.010(8)
B5 0.021(7) 0.025(7) 0.039(9) 0.002(6) 0.000(6) 0.001(6)
B6 0.037(10) 0.025(9) 0.077(14) -0.010(8) 0.024(9) -0.017(7)
B7 0.033(9) 0.035(9) 0.049(10) 0.002(8) 0.011(8) 0.007(7)
B8 0.059(11) 0.027(9) 0.055(11) 0.009(8) 0.020(9) 0.003(8)
B9 0.030(8) 0.024(7) 0.038(9) 0.001(6) -0.007(7) -0.002(6)
B10 0.032(9) 0.033(8) 0.043(9) 0.002(7) 0.003(7) 0.001(7)
Au2 0.0198(4) 0.0315(4) 0.0323(4) 0.0061(3) 0.0036(3) 0.0040(3)
P3 0.0142(18) 0.025(2) 0.031(2) 0.0025(17) 0.0008(15) 0.0007(15)
P4 0.044(3) 0.029(2) 0.025(2) 0.0068(16) 0.0067(19) 0.0052(18)
N5 0.022(5) 0.029(6) 0.025(6) 0.006(4) -0.003(4) -0.009(4)
N6 0.021(6) 0.032(6) 0.042(7) -0.011(5) 0.000(5) -0.006(5)
N8 0.049(10) 0.043(8) 0.044(8) 0.020(6) 0.021(7) 0.014(7)
C20 0.032(7) 0.072(9) 0.039(7) 0.014(6) 0.010(6) 0.007(6)
F4 0.036(10) 0.109(15) 0.056(10) -0.005(10) 0.019(9) 0.022(12)
F5 0.026(9) 0.090(11) 0.078(15) -0.001(10) 0.029(11) -0.002(8)
F6 0.030(10) 0.092(14) 0.070(11) 0.025(11) 0.008(9) 0.034(12)
F4' 0.044(11) 0.081(12) 0.075(12) -0.006(10) 0.020(10) 0.025(11)
F5' 0.029(9) 0.107(16) 0.052(9) 0.010(10) -0.001(8) 0.029(13)
F6' 0.030(9) 0.102(12) 0.078(14) 0.027(10) 0.031(11) -0.001(9)
C21 0.020(6) 0.029(7) 0.022(6) -0.001(5) -0.001(5) -0.001(5)
C22 0.034(7) 0.030(7) 0.025(7) 0.006(6) 0.006(6) 0.007(6)
C23 0.022(7) 0.040(8) 0.046(8) 0.011(6) 0.007(6) -0.003(6)
C24 0.040(9) 0.047(9) 0.063(10) -0.019(8) 0.011(8) -0.008(7)
C25 0.023(6) 0.031(7) 0.026(7) 0.006(5) 0.004(5) -0.006(5)
C26 0.064(11) 0.050(9) 0.047(9) 0.015(8) -0.017(8) 0.002(8)
C27 0.051(9) 0.074(11) 0.026(8) 0.002(7) -0.001(7) -0.005(8)
C28 0.064(10) 0.032(8) 0.025(7) 0.007(6) 0.023(7) -0.007(7)
C29 0.150(19) 0.082(13) 0.041(10) -0.010(9) -0.003(11) -0.075(13)
C30 0.107(15) 0.036(9) 0.101(14) 0.026(9) 0.005(12) 0.026(9)
C31 0.086(13) 0.068(11) 0.043(10) 0.026(8) -0.006(9) -0.010(10)
C32 0.060(11) 0.055(10) 0.045(9) 0.027(8) 0.011(8) 0.002(8)
N7 0.049(8) 0.046(7) 0.023(6) 0.007(5) -0.001(5) -0.003(6)
C33 0.065(14) 0.050(12) 0.059(13) 0.005(9) -0.016(11) 0.010(10)
C34 0.059(15) 0.059(16) 0.086(17) -0.010(13) -0.023(13) 0.019(12)
C35 0.085(16) 0.060(13) 0.104(16) -0.017(11) -0.011(15) 0.015(13)
C33' 0.073(15) 0.053(13) 0.067(14) 0.001(11) -0.011(13) 0.008(12)
C34' 0.071(16) 0.058(17) 0.088(17) -0.014(15) -0.021(14) 0.004(14)
C35' 0.083(19) 0.068(19) 0.09(2) -0.004(17) 0.000(19) 0.017(18)
C36 0.034(9) 0.049(10) 0.034(9) 0.005(7) 0.007(7) 0.004(8)
C37 0.067(14) 0.092(15) 0.119(18) -0.042(13) 0.003(12) 0.041(11)
C38 0.071(12) 0.068(12) 0.067(12) 0.013(9) 0.000(9) -0.026(9)
B11 0.025(8) 0.031(8) 0.029(8) -0.003(6) -0.002(6) 0.003(6)
B12 0.027(8) 0.030(8) 0.037(9) -0.005(7) -0.003(6) 0.004(6)
B13 0.041(9) 0.038(9) 0.053(10) 0.017(8) -0.004(8) 0.019(7)
B14 0.054(11) 0.033(9) 0.036(9) 0.004(7) -0.009(8) 0.017(8)
B15 0.028(8) 0.030(8) 0.034(8) 0.002(6) 0.003(6) 0.008(6)
B16 0.035(9) 0.029(8) 0.042(9) 0.002(7) 0.002(7) 0.004(7)
B17 0.032(9) 0.036(9) 0.046(10) 0.000(8) 0.000(7) 0.011(7)
B18 0.047(10) 0.029(8) 0.038(9) 0.010(7) 0.001(7) 0.008(7)
B19 0.037(9) 0.035(9) 0.026(8) -0.009(6) 0.000(7) 0.002(7)
B20 0.025(7) 0.025(7) 0.037(8) 0.007(6) 0.003(6) -0.004(6)

loop_
_atom_type_symbol
_atom_type_description
_atom_type_scat_dispersion_real
_atom_type_scat_dispersion_imag
_atom_type_scat_source
C C 0.0033 0.0016 'International Tables Vol C Tables 4.2.6.8 and 6.1.1.4'
H H 0.0000 0.0000 'International Tables Vol C Tables 4.2.6.8 and 6.1.1.4'
B B 0.0013 0.0007 'International Tables Vol C Tables 4.2.6.8 and 6.1.1.4'
N N 0.0061 0.0033 'International Tables Vol C Tables 4.2.6.8 and 6.1.1.4'
F F 0.0171 0.0103 'International Tables Vol C Tables 4.2.6.8 and 6.1.1.4'
P P 0.1023 0.0942 'International Tables Vol C Tables 4.2.6.8 and 6.1.1.4'
Au Au -2.0133 8.8022 'International Tables Vol C Tables 4.2.6.8 and 6.1.1.4'

loop_
_geom_angle_atom_site_label_1
_geom_angle_atom_site_label_2
_geom_angle_atom_site_label_3
_geom_angle
_geom_angle_site_symmetry_1
_geom_angle_site_symmetry_3
_geom_angle_publ_flag
C1 Au1 P1 179.1(5) . . ?
N1 P1 N2 97.6(5) . . ?
N1 P1 C2 103.5(5) . . ?
N2 P1 C2 106.4(5) . . ?
N1 P1 Au1 118.4(4) . . ?
N2 P1 Au1 118.7(4) . . ?
C2 P1 Au1 110.4(4) . . ?
N4 P2 N3 92.8(6) . . ?
N4 P2 C3 104.2(6) . . ?
N3 P2 C3 99.6(6) . . ?
C4 N1 C6 120.5(9) . . ?
C4 N1 P1 111.8(7) . . ?
C6 N1 P1 123.2(8) . . ?
C5 N2 C9 118.2(9) . . ?
C5 N2 P1 107.1(7) . . ?
C9 N2 P1 119.8(8) . . ?
C14 N3 C12 118.9(10) . . ?
C14 N3 P2 121.2(8) . . ?
C12 N3 P2 113.3(8) . . ?
C17 N4 C13 121.8(12) . . ?
C17 N4 P2 124.3(11) . . ?
C13 N4 P2 113.6(10) . . ?
F1 C1 F2 102.2(12) . . ?
F1 C1 F3 102.5(12) . . ?
F2 C1 F3 102.2(12) . . ?
F1 C1 Au1 117.7(11) . . ?
F2 C1 Au1 115.0(10) . . ?
F3 C1 Au1 115.1(10) . . ?
B5 C2 C3 110.9(8) . . ?
B5 C2 B10 114.0(9) . . ?
C3 C2 B10 61.3(7) . . ?
B5 C2 B9 62.5(7) . . ?
C3 C2 B9 60.3(7) . . ?
B10 C2 B9 112.6(9) . . ?
B5 C2 B1 62.5(7) . . ?
C3 C2 B1 111.6(9) . . ?
B10 C2 B1 62.9(8) . . ?
B9 C2 B1 113.7(9) . . ?
B5 C2 P1 117.1(8) . . ?
C3 C2 P1 119.9(7) . . ?
B10 C2 P1 121.5(8) . . ?
B9 C2 P1 114.9(7) . . ?
B1 C2 P1 121.4(8) . . ?
B4 C3 C2 109.8(9) . . ?
B4 C3 B8 63.2(8) . . ?
C2 C3 B8 109.3(10) . . ?
B4 C3 B9 62.2(8) . . ?
C2 C3 B9 60.3(7) . . ?
B8 C3 B9 113.4(9) . . ?
B4 C3 B10 113.2(10) . . ?
C2 C3 B10 59.5(7) . . ?
B8 C3 B10 62.0(8) . . ?
B9 C3 B10 111.0(9) . . ?
B4 C3 P2 125.8(9) . . ?
C2 C3 P2 114.8(7) . . ?
B8 C3 P2 123.6(9) . . ?
B9 C3 P2 118.2(8) . . ?
B10 C3 P2 115.1(8) . . ?
N1 C4 C5 105.5(9) . . ?
N1 C4 H4A 110.6 . . ?
C5 C4 H4A 110.6 . . ?
N1 C4 H4B 110.6 . . ?
C5 C4 H4B 110.6 . . ?
H4A C4 H4B 108.8 . . ?
N2 C5 C4 108.2(9) . . ?
N2 C5 H5A 110.1 . . ?
C4 C5 H5A 110.1 . . ?
N2 C5 H5B 110.1 . . ?
C4 C5 H5B 110.1 . . ?
H5A C5 H5B 108.4 . . ?
N1 C6 C8 113.3(10) . . ?
N1 C6 C7 108.6(10) . . ?
C8 C6 C7 111.7(11) . . ?
N1 C6 H6 107.7 . . ?
C8 C6 H6 107.7 . . ?
C7 C6 H6 107.7 . . ?
C6 C7 H7A 109.5 . . ?
C6 C7 H7B 109.5 . . ?
H7A C7 H7B 109.5 . . ?
C6 C7 H7C 109.5 . . ?
H7A C7 H7C 109.5 . . ?
H7B C7 H7C 109.5 . . ?
C6 C8 H8A 109.5 . . ?
C6 C8 H8B 109.5 . . ?
H8A C8 H8B 109.5 . . ?
C6 C8 H8C 109.5 . . ?
H8A C8 H8C 109.5 . . ?
H8B C8 H8C 109.5 . . ?
N2 C9 C10 110.2(10) . . ?
N2 C9 C11 113.1(10) . . ?
C10 C9 C11 112.6(10) . . ?
N2 C9 H9 106.9 . . ?
C10 C9 H9 106.9 . . ?
C11 C9 H9 106.9 . . ?
C9 C10 H10A 109.5 . . ?
C9 C10 H10B 109.5 . . ?
H10A C10 H10B 109.5 . . ?
C9 C10 H10C 109.5 . . ?
H10A C10 H10C 109.5 . . ?
H10B C10 H10C 109.5 . . ?
C9 C11 H11A 109.5 . . ?
C9 C11 H11B 109.5 . . ?
H11A C11 H11B 109.5 . . ?
C9 C11 H11C 109.5 . . ?
H11A C11 H11C 109.5 . . ?
H11B C11 H11C 109.5 . . ?
C13 C12 N3 108.1(10) . . ?
C13 C12 H12A 110.1 . . ?
N3 C12 H12A 110.1 . . ?
C13 C12 H12B 110.1 . . ?
N3 C12 H12B 110.1 . . ?
H12A C12 H12B 108.4 . . ?
N4 C13 C12 106.6(11) . . ?
N4 C13 H13A 110.4 . . ?
C12 C13 H13A 110.4 . . ?
N4 C13 H13B 110.4 . . ?
C12 C13 H13B 110.4 . . ?
H13A C13 H13B 108.6 . . ?
N3 C14 C16 113.7(12) . . ?
N3 C14 C15 109.9(11) . . ?
C16 C14 C15 113.6(13) . . ?
N3 C14 H14 106.3 . . ?
C16 C14 H14 106.3 . . ?
C15 C14 H14 106.3 . . ?
C14 C15 H15A 109.5 . . ?
C14 C15 H15B 109.5 . . ?
H15A C15 H15B 109.5 . . ?
C14 C15 H15C 109.5 . . ?
H15A C15 H15C 109.5 . . ?
H15B C15 H15C 109.5 . . ?
C14 C16 H16A 109.5 . . ?
C14 C16 H16B 109.5 . . ?
H16A C16 H16B 109.5 . . ?
C14 C16 H16C 109.5 . . ?
H16A C16 H16C 109.5 . . ?
H16B C16 H16C 109.5 . . ?
N4 C17 C18 114.1(14) . . ?
N4 C17 C19 113.4(14) . . ?
C18 C17 C19 110.1(14) . . ?
N4 C17 H17 106.2 . . ?
C18 C17 H17 106.2 . . ?
C19 C17 H17 106.2 . . ?
C17 C18 H18A 109.5 . . ?
C17 C18 H18B 109.5 . . ?
H18A C18 H18B 109.5 . . ?
C17 C18 H18C 109.5 . . ?
H18A C18 H18C 109.5 . . ?
H18B C18 H18C 109.5 . . ?
C17 C19 H19A 109.5 . . ?
C17 C19 H19B 109.5 . . ?
H19A C19 H19B 109.5 . . ?
C17 C19 H19C 109.5 . . ?
H19A C19 H19C 109.5 . . ?
H19B C19 H19C 109.5 . . ?
C2 B1 B2 104.4(9) . . ?
C2 B1 B6 104.2(10) . . ?
B2 B1 B6 60.5(8) . . ?
C2 B1 B5 58.1(7) . . ?
B2 B1 B5 59.9(7) . . ?
B6 B1 B5 107.8(10) . . ?
C2 B1 B10 58.1(7) . . ?
B2 B1 B10 107.5(11) . . ?
B6 B1 B10 59.4(8) . . ?
B5 B1 B10 106.5(9) . . ?
C2 B1 H1 125.2 . . ?
B2 B1 H1 122.2 . . ?
B6 B1 H1 122.4 . . ?
B5 B1 H1 122.1 . . ?
B10 B1 H1 122.4 . . ?
B1 B2 B5 60.7(7) . . ?
B1 B2 B7 109.3(10) . . ?
B5 B2 B7 60.8(8) . . ?
B1 B2 B6 59.9(8) . . ?
B5 B2 B6 107.9(10) . . ?
B7 B2 B6 107.3(12) . . ?
B1 B2 B3 109.1(11) . . ?
B5 B2 B3 108.1(11) . . ?
B7 B2 B3 58.9(9) . . ?
B6 B2 B3 60.5(9) . . ?
B1 B2 H2 120.7 . . ?
B5 B2 H2 121.4 . . ?
B7 B2 H2 121.8 . . ?
B6 B2 H2 122.1 . . ?
B3 B2 H2 121.7 . . ?
B7 B3 B2 59.9(9) . . ?
B7 B3 B4 60.3(9) . . ?
B2 B3 B4 107.8(11) . . ?
B7 B3 B6 107.1(11) . . ?
B2 B3 B6 59.3(9) . . ?
B4 B3 B6 107.1(10) . . ?
B7 B3 B8 108.0(11) . . ?
B2 B3 B8 107.5(11) . . ?
B4 B3 B8 59.6(9) . . ?
B6 B3 B8 59.9(9) . . ?
B7 B3 H3 121.7 . . ?
B2 B3 H3 122.1 . . ?
B4 B3 H3 121.9 . . ?
B6 B3 H3 122.5 . . ?
B8 B3 H3 121.8 . . ?
C3 B4 B9 59.5(7) . . ?
C3 B4 B7 106.0(10) . . ?
B9 B4 B7 60.1(8) . . ?
C3 B4 B8 58.9(8) . . ?
B9 B4 B8 107.8(10) . . ?
B7 B4 B8 107.3(12) . . ?
C3 B4 B3 105.9(11) . . ?
B9 B4 B3 107.1(11) . . ?
B7 B4 B3 58.6(9) . . ?
B8 B4 B3 60.5(9) . . ?
C3 B4 H4 123.4 . . ?
B9 B4 H4 121.7 . . ?
B7 B4 H4 122.6 . . ?
B8 B4 H4 121.7 . . ?
B3 B4 H4 122.6 . . ?
C2 B5 B2 105.1(10) . . ?
C2 B5 B9 59.1(7) . . ?
B2 B5 B9 107.7(10) . . ?
C2 B5 B1 59.4(7) . . ?
B2 B5 B1 59.4(7) . . ?
B9 B5 B1 108.5(10) . . ?
C2 B5 B7 105.1(10) . . ?
B2 B5 B7 59.7(8) . . ?
B9 B5 B7 59.8(8) . . ?
B1 B5 B7 107.5(10) . . ?
C2 B5 H5 124.0 . . ?
B2 B5 H5 122.7 . . ?
B9 B5 H5 121.4 . . ?
B1 B5 H5 121.5 . . ?
B7 B5 H5 122.7 . . ?
B10 B6 B1 61.1(8) . . ?
B10 B6 B2 108.1(10) . . ?
B1 B6 B2 59.6(8) . . ?
B10 B6 B3 108.1(11) . . ?
B1 B6 B3 108.7(11) . . ?
B2 B6 B3 60.3(9) . . ?
B10 B6 B8 60.0(8) . . ?
B1 B6 B8 109.7(10) . . ?
B2 B6 B8 108.7(11) . . ?
B3 B6 B8 60.4(9) . . ?
B10 B6 H6A 121.6 . . ?
B1 B6 H6A 120.8 . . ?
B2 B6 H6A 121.8 . . ?
B3 B6 H6A 121.5 . . ?
B8 B6 H6A 120.9 . . ?
B3 B7 B2 61.2(9) . . ?
B3 B7 B9 108.4(11) . . ?
B2 B7 B9 107.5(10) . . ?
B3 B7 B4 61.0(9) . . ?
B2 B7 B4 109.3(11) . . ?
B9 B7 B4 59.4(8) . . ?
B3 B7 B5 108.9(11) . . ?
B2 B7 B5 59.5(8) . . ?
B9 B7 B5 59.8(8) . . ?
B4 B7 B5 108.0(10) . . ?
B3 B7 H7 120.5 . . ?
B2 B7 H7 121.3 . . ?
B9 B7 H7 122.3 . . ?
B4 B7 H7 121.2 . . ?
B5 B7 H7 121.9 . . ?
C3 B8 B10 59.7(7) . . ?
C3 B8 B4 57.9(8) . . ?
B10 B8 B4 107.1(10) . . ?
C3 B8 B6 105.2(11) . . ?
B10 B8 B6 59.0(9) . . ?
B4 B8 B6 107.2(12) . . ?
C3 B8 B3 104.7(11) . . ?
B10 B8 B3 106.9(11) . . ?
B4 B8 B3 59.9(9) . . ?
B6 B8 B3 59.8(9) . . ?
C3 B8 H8 124.2 . . ?
B10 B8 H8 122.0 . . ?
B4 B8 H8 122.2 . . ?
B6 B8 H8 122.7 . . ?
B3 B8 H8 122.7 . . ?
C2 B9 C3 59.5(7) . . ?
C2 B9 B4 106.2(10) . . ?
C3 B9 B4 58.4(8) . . ?
C2 B9 B5 58.3(7) . . ?
C3 B9 B5 106.9(10) . . ?
B4 B9 B5 109.4(10) . . ?
C2 B9 B7 105.0(10) . . ?
C3 B9 B7 105.5(10) . . ?
B4 B9 B7 60.5(9) . . ?
B5 B9 B7 60.4(8) . . ?
C2 B9 H9A 123.8 . . ?
C3 B9 H9A 123.3 . . ?
B4 B9 H9A 121.5 . . ?
B5 B9 H9A 121.3 . . ?
B7 B9 H9A 122.9 . . ?
C2 B10 C3 59.2(7) . . ?
C2 B10 B6 104.9(10) . . ?
C3 B10 B6 105.6(10) . . ?
C2 B10 B8 106.2(10) . . ?
C3 B10 B8 58.3(8) . . ?
B6 B10 B8 60.9(9) . . ?
C2 B10 B1 59.1(7) . . ?
C3 B10 B1 106.9(10) . . ?
B6 B10 B1 59.5(9) . . ?
B8 B10 B1 109.1(11) . . ?
C2 B10 H10 123.6 . . ?
C3 B10 H10 123.3 . . ?
B6 B10 H10 123.0 . . ?
B8 B10 H10 121.5 . . ?
B1 B10 H10 121.5 . . ?
C20 Au2 P3 176.1(5) . . ?
N5 P3 N6 96.4(5) . . ?
N5 P3 C21 103.6(5) . . ?
N6 P3 C21 107.2(5) . . ?
N5 P3 Au2 116.8(4) . . ?
N6 P3 Au2 118.2(4) . . ?
C21 P3 Au2 112.6(4) . . ?
N7 P4 N8 94.1(7) . . ?
N7 P4 C22 101.0(5) . . ?
N8 P4 C22 101.8(6) . . ?
C25 N5 C23 120.0(9) . . ?
C25 N5 P3 124.9(7) . . ?
C23 N5 P3 112.3(8) . . ?
C24 N6 C28 119.0(10) . . ?
C24 N6 P3 109.1(8) . . ?
C28 N6 P3 121.8(9) . . ?
C36 N8 C32 117.8(13) . . ?
C36 N8 P4 121.8(11) . . ?
C32 N8 P4 113.9(11) . . ?
F4 C20 F5 99.4(17) . . ?
F5' C20 F6' 99.3(19) . . ?
F5' C20 F4' 105.4(19) . . ?
F6' C20 F4' 99.9(16) . . ?
F4 C20 F6 102.8(19) . . ?
F5 C20 F6 101.9(18) . . ?
F5' C20 Au2 116.1(16) . . ?
F4 C20 Au2 119.8(16) . . ?
F5 C20 Au2 113.5(16) . . ?
F6' C20 Au2 119.8(15) . . ?
F4' C20 Au2 113.9(16) . . ?
F6 C20 Au2 116.6(16) . . ?
C22 C21 B11 111.1(9) . . ?
C22 C21 B19 61.0(7) . . ?
B11 C21 B19 114.7(9) . . ?
C22 C21 B15 111.8(9) . . ?
B11 C21 B15 62.9(7) . . ?
B19 C21 B15 63.2(7) . . ?
C22 C21 B20 61.0(7) . . ?
B11 C21 B20 62.9(7) . . ?
B19 C21 B20 113.8(9) . . ?
B15 C21 B20 115.2(9) . . ?
C22 C21 P3 120.6(7) . . ?
B11 C21 P3 117.9(8) . . ?
B19 C21 P3 119.1(8) . . ?
B15 C21 P3 119.2(8) . . ?
B20 C21 P3 115.9(8) . . ?
C21 C22 B18 109.5(9) . . ?
C21 C22 B14 109.6(9) . . ?
B18 C22 B14 62.8(8) . . ?
C21 C22 B19 60.0(7) . . ?
B18 C22 B19 114.0(9) . . ?
B14 C22 B19 62.8(8) . . ?
C21 C22 B20 60.3(7) . . ?
B18 C22 B20 62.4(8) . . ?
B14 C22 B20 113.8(9) . . ?
B19 C22 B20 112.4(9) . . ?
C21 C22 P4 115.4(7) . . ?
B18 C22 P4 124.2(8) . . ?
B14 C22 P4 124.7(8) . . ?
B19 C22 P4 116.3(8) . . ?
B20 C22 P4 115.6(8) . . ?
N5 C23 C24 107.3(10) . . ?
N5 C23 H23A 110.3 . . ?
C24 C23 H23A 110.3 . . ?
N5 C23 H23B 110.3 . . ?
C24 C23 H23B 110.3 . . ?
H23A C23 H23B 108.5 . . ?
N6 C24 C23 108.6(10) . . ?
N6 C24 H24A 110.0 . . ?
C23 C24 H24A 110.0 . . ?
N6 C24 H24B 110.0 . . ?
C23 C24 H24B 110.0 . . ?
H24A C24 H24B 108.4 . . ?
N5 C25 C26 113.3(10) . . ?
N5 C25 C27 110.0(9) . . ?
C26 C25 C27 113.2(10) . . ?
N5 C25 H25 106.6 . . ?
C26 C25 H25 106.6 . . ?
C27 C25 H25 106.6 . . ?
C25 C26 H26A 109.5 . . ?
C25 C26 H26B 109.5 . . ?
H26A C26 H26B 109.5 . . ?
C25 C26 H26C 109.5 . . ?
H26A C26 H26C 109.5 . . ?
H26B C26 H26C 109.5 . . ?
C25 C27 H27A 109.5 . . ?
C25 C27 H27B 109.5 . . ?
H27A C27 H27B 109.5 . . ?
C25 C27 H27C 109.5 . . ?
H27A C27 H27C 109.5 . . ?
H27B C27 H27C 109.5 . . ?
N6 C28 C30 112.2(11) . . ?
N6 C28 C29 109.1(12) . . ?
C30 C28 C29 113.4(13) . . ?
N6 C28 H28 107.3 . . ?
C30 C28 H28 107.3 . . ?
C29 C28 H28 107.3 . . ?
C28 C29 H29A 109.5 . . ?
C28 C29 H29B 109.5 . . ?
H29A C29 H29B 109.5 . . ?
C28 C29 H29C 109.5 . . ?
H29A C29 H29C 109.5 . . ?
H29B C29 H29C 109.5 . . ?
C28 C30 H30A 109.5 . . ?
C28 C30 H30B 109.5 . . ?
H30A C30 H30B 109.5 . . ?
C28 C30 H30C 109.5 . . ?
H30A C30 H30C 109.5 . . ?
H30B C30 H30C 109.5 . . ?
N7 C31 C32 109.6(11) . . ?
N7 C31 H31A 109.7 . . ?
C32 C31 H31A 109.7 . . ?
N7 C31 H31B 109.7 . . ?
C32 C31 H31B 109.7 . . ?
H31A C31 H31B 108.2 . . ?
N8 C32 C31 106.3(11) . . ?
N8 C32 H32A 110.5 . . ?
C31 C32 H32A 110.5 . . ?
N8 C32 H32B 110.5 . . ?
C31 C32 H32B 110.5 . . ?
H32A C32 H32B 108.7 . . ?
C31 N7 C33 122.1(15) . . ?
C31 N7 C33' 119(2) . . ?
C31 N7 P4 110.9(9) . . ?
C33 N7 P4 125.9(14) . . ?
C33' N7 P4 120(2) . . ?
N7 C33 C34 111(2) . . ?
N7 C33 C35 114(2) . . ?
C34 C33 C35 112(2) . . ?
N7 C33 H33 106.5 . . ?
C34 C33 H33 106.5 . . ?
C35 C33 H33 106.5 . . ?
C33 C34 H34A 109.5 . . ?
C33 C34 H34B 109.5 . . ?
H34A C34 H34B 109.5 . . ?
C33 C34 H34C 109.5 . . ?
H34A C34 H34C 109.5 . . ?
H34B C34 H34C 109.5 . . ?
C33 C35 H35A 109.5 . . ?
C33 C35 H35B 109.5 . . ?
H35A C35 H35B 109.5 . . ?
C33 C35 H35C 109.5 . . ?
H35A C35 H35C 109.5 . . ?
H35B C35 H35C 109.5 . . ?
N7 C33' C34' 110(3) . . ?
N7 C33' C35' 106(3) . . ?
C34' C33' C35' 114(3) . . ?
N7 C33' H33' 108.8 . . ?
C34' C33' H33' 108.8 . . ?
C35' C33' H33' 108.8 . . ?
C33' C34' H34D 109.5 . . ?
C33' C34' H34E 109.5 . . ?
H34D C34' H34E 109.5 . . ?
C33' C34' H34F 109.5 . . ?
H34D C34' H34F 109.5 . . ?
H34E C34' H34F 109.5 . . ?
C33' C35' H35D 109.5 . . ?
C33' C35' H35E 109.5 . . ?
H35D C35' H35E 109.5 . . ?
C33' C35' H35F 109.5 . . ?
H35D C35' H35F 109.5 . . ?
H35E C35' H35F 109.5 . . ?
N8 C36 C38 114.4(14) . . ?
N8 C36 C37 113.3(13) . . ?
C38 C36 C37 110.1(14) . . ?
N8 C36 H36 106.1 . . ?
C38 C36 H36 106.1 . . ?
C37 C36 H36 106.1 . . ?
C36 C37 H37A 109.5 . . ?
C36 C37 H37B 109.5 . . ?
H37A C37 H37B 109.5 . . ?
C36 C37 H37C 109.5 . . ?
H37A C37 H37C 109.5 . . ?
H37B C37 H37C 109.5 . . ?
C36 C38 H38A 109.5 . . ?
C36 C38 H38B 109.5 . . ?
H38A C38 H38B 109.5 . . ?
C36 C38 H38C 109.5 . . ?
H38A C38 H38C 109.5 . . ?
H38B C38 H38C 109.5 . . ?
C21 B11 B16 105.3(9) . . ?
C21 B11 B12 105.8(9) . . ?
B16 B11 B12 60.3(8) . . ?
C21 B11 B15 58.7(7) . . ?
B16 B11 B15 108.9(10) . . ?
B12 B11 B15 60.9(7) . . ?
C21 B11 B20 58.9(7) . . ?
B16 B11 B20 60.1(7) . . ?
B12 B11 B20 108.8(10) . . ?
B15 B11 B20 108.5(9) . . ?
C21 B11 H11 124.4 . . ?
B16 B11 H11 122.0 . . ?
B12 B11 H11 121.5 . . ?
B15 B11 H11 121.0 . . ?
B20 B11 H11 121.2 . . ?
B11 B12 B16 59.5(8) . . ?
B11 B12 B13 106.6(10) . . ?
B16 B12 B13 59.7(8) . . ?
B11 B12 B15 59.7(7) . . ?
B16 B12 B15 107.3(10) . . ?
B13 B12 B15 106.6(10) . . ?
B11 B12 B17 106.3(10) . . ?
B16 B12 B17 106.6(11) . . ?
B13 B12 B17 59.0(8) . . ?
B15 B12 B17 59.3(8) . . ?
B11 B12 H12 122.6 . . ?
B16 B12 H12 122.2 . . ?
B13 B12 H12 122.6 . . ?
B15 B12 H12 122.2 . . ?
B17 B12 H12 122.9 . . ?
B14 B13 B18 61.2(9) . . ?
B14 B13 B16 109.3(10) . . ?
B18 B13 B16 60.4(8) . . ?
B14 B13 B17 59.9(9) . . ?
B18 B13 B17 108.8(11) . . ?
B16 B13 B17 108.1(10) . . ?
B14 B13 B12 109.6(10) . . ?
B18 B13 B12 109.1(10) . . ?
B16 B13 B12 59.7(8) . . ?
B17 B13 B12 60.9(8) . . ?
B14 B13 H13 120.6 . . ?
B18 B13 H13 120.8 . . ?
B16 B13 H13 121.7 . . ?
B17 B13 H13 121.6 . . ?
B12 B13 H13 120.9 . . ?
C22 B14 B13 104.8(10) . . ?
C22 B14 B17 105.3(10) . . ?
B13 B14 B17 60.8(9) . . ?
C22 B14 B18 58.6(8) . . ?
B13 B14 B18 59.5(8) . . ?
B17 B14 B18 108.2(11) . . ?
C22 B14 B19 58.8(7) . . ?
B13 B14 B19 107.8(10) . . ?
B17 B14 B19 59.7(8) . . ?
B18 B14 B19 107.4(10) . . ?
C22 B14 H14A 124.5 . . ?
B13 B14 H14A 122.3 . . ?
B17 B14 H14A 121.9 . . ?
B18 B14 H14A 121.9 . . ?
B19 B14 H14A 121.9 . . ?
C21 B15 B11 58.4(7) . . ?
C21 B15 B17 103.7(10) . . ?
B11 B15 B17 107.2(10) . . ?
C21 B15 B19 58.3(7) . . ?
B11 B15 B19 107.0(10) . . ?
B17 B15 B19 59.2(8) . . ?
C21 B15 B12 104.4(9) . . ?
B11 B15 B12 59.4(7) . . ?
B17 B15 B12 60.6(8) . . ?
B19 B15 B12 107.9(10) . . ?
C21 B15 H15 125.2 . . ?
B11 B15 H15 122.2 . . ?
B17 B15 H15 122.8 . . ?
B19 B15 H15 122.0 . . ?
B12 B15 H15 122.2 . . ?
B11 B16 B12 60.2(8) . . ?
B11 B16 B13 107.9(10) . . ?
B12 B16 B13 60.7(8) . . ?
B11 B16 B20 60.5(7) . . ?
B12 B16 B20 109.0(10) . . ?
B13 B16 B20 107.3(10) . . ?
B11 B16 B18 108.7(10) . . ?
B12 B16 B18 109.0(11) . . ?
B13 B16 B18 59.2(8) . . ?
B20 B16 B18 60.2(8) . . ?
B11 B16 H16 121.4 . . ?
B12 B16 H16 120.8 . . ?
B13 B16 H16 122.3 . . ?
B20 B16 H16 121.5 . . ?
B18 B16 H16 121.4 . . ?
B14 B17 B19 61.0(8) . . ?
B14 B17 B13 59.4(9) . . ?
B19 B17 B13 107.7(11) . . ?
B14 B17 B15 109.6(10) . . ?
B19 B17 B15 60.5(8) . . ?
B13 B17 B15 108.0(11) . . ?
B14 B17 B12 108.5(11) . . ?
B19 B17 B12 108.4(10) . . ?
B13 B17 B12 60.0(8) . . ?
B15 B17 B12 60.1(8) . . ?
B14 B17 H17A 121.0 . . ?
B19 B17 H17A 121.3 . . ?
B13 B17 H17A 122.4 . . ?
B15 B17 H17A 121.1 . . ?
B12 B17 H17A 121.6 . . ?
C22 B18 B13 104.7(10) . . ?
C22 B18 B16 105.3(10) . . ?
B13 B18 B16 60.4(8) . . ?
C22 B18 B20 59.2(7) . . ?
B13 B18 B20 107.9(10) . . ?
B16 B18 B20 59.9(8) . . ?
C22 B18 B14 58.7(7) . . ?
B13 B18 B14 59.3(8) . . ?
B16 B18 B14 107.7(11) . . ?
B20 B18 B14 107.8(10) . . ?
C22 B18 H18 124.4 . . ?
B13 B18 H18 122.5 . . ?
B16 B18 H18 122.1 . . ?
B20 B18 H18 121.4 . . ?
B14 B18 H18 122.0 . . ?
C21 B19 C22 59.1(7) . . ?
C21 B19 B17 104.7(10) . . ?
C22 B19 B17 104.8(10) . . ?
C21 B19 B15 58.4(7) . . ?
C22 B19 B15 106.4(10) . . ?
B17 B19 B15 60.3(8) . . ?
C21 B19 B14 105.5(10) . . ?
C22 B19 B14 58.4(8) . . ?
B17 B19 B14 59.3(8) . . ?
B15 B19 B14 108.1(10) . . ?
C21 B19 H19 123.9 . . ?
C22 B19 H19 123.5 . . ?
B17 B19 H19 123.4 . . ?
B15 B19 H19 121.6 . . ?
B14 B19 H19 122.4 . . ?
C21 B20 C22 58.8(7) . . ?
C21 B20 B16 104.0(9) . . ?
C22 B20 B16 104.8(9) . . ?
C21 B20 B18 105.3(9) . . ?
C22 B20 B18 58.4(7) . . ?
B16 B20 B18 59.9(8) . . ?
C21 B20 B11 58.2(7) . . ?
C22 B20 B11 105.6(9) . . ?
B16 B20 B11 59.3(8) . . ?
B18 B20 B11 107.5(10) . . ?
C21 B20 H20 124.2 . . ?
C22 B20 H20 123.7 . . ?
B16 B20 H20 123.5 . . ?
B18 B20 H20 122.2 . . ?
B11 B20 H20 122.4 . . ?

loop_
_geom_bond_atom_site_label_1
_geom_bond_atom_site_label_2
_geom_bond_distance
_geom_bond_site_symmetry_2
_geom_bond_publ_flag
Au1 C1 2.034(16) . ?
Au1 P1 2.269(4) . ?
P1 N1 1.653(10) . ?
P1 N2 1.658(10) . ?
P1 C2 1.886(12) . ?
P2 N4 1.667(13) . ?
P2 N3 1.683(11) . ?
P2 C3 1.921(12) . ?
F1 C1 1.348(17) . ?
F2 C1 1.364(14) . ?
F3 C1 1.372(16) . ?
N1 C4 1.462(13) . ?
N1 C6 1.482(14) . ?
N2 C5 1.473(14) . ?
N2 C9 1.485(15) . ?
N3 C14 1.461(15) . ?
N3 C12 1.486(15) . ?
N4 C17 1.440(19) . ?
N4 C13 1.478(17) . ?
C2 B5 1.708(17) . ?
C2 C3 1.709(16) . ?
C2 B10 1.714(18) . ?
C2 B9 1.723(17) . ?
C2 B1 1.732(16) . ?
C3 B4 1.703(18) . ?
C3 B8 1.721(19) . ?
C3 B9 1.723(18) . ?
C3 B10 1.746(18) . ?
C4 C5 1.528(15) . ?
C4 H4A 0.9900 . ?
C4 H4B 0.9900 . ?
C5 H5A 0.9900 . ?
C5 H5B 0.9900 . ?
C6 C8 1.505(17) . ?
C6 C7 1.532(16) . ?
C6 H6 1.0000 . ?
C7 H7A 0.9800 . ?
C7 H7B 0.9800 . ?
C7 H7C 0.9800 . ?
C8 H8A 0.9800 . ?
C8 H8B 0.9800 . ?
C8 H8C 0.9800 . ?
C9 C10 1.516(16) . ?
C9 C11 1.525(16) . ?
C9 H9 1.0000 . ?
C10 H10A 0.9800 . ?
C10 H10B 0.9800 . ?
C10 H10C 0.9800 . ?
C11 H11A 0.9800 . ?
C11 H11B 0.9800 . ?
C11 H11C 0.9800 . ?
C12 C13 1.478(17) . ?
C12 H12A 0.9900 . ?
C12 H12B 0.9900 . ?
C13 H13A 0.9900 . ?
C13 H13B 0.9900 . ?
C14 C16 1.501(19) . ?
C14 C15 1.56(2) . ?
C14 H14 1.0000 . ?
C15 H15A 0.9800 . ?
C15 H15B 0.9800 . ?
C15 H15C 0.9800 . ?
C16 H16A 0.9800 . ?
C16 H16B 0.9800 . ?
C16 H16C 0.9800 . ?
C17 C18 1.50(2) . ?
C17 C19 1.54(2) . ?
C17 H17 1.0000 . ?
C18 H18A 0.9800 . ?
C18 H18B 0.9800 . ?
C18 H18C 0.9800 . ?
C19 H19A 0.9800 . ?
C19 H19B 0.9800 . ?
C19 H19C 0.9800 . ?
B1 B2 1.762(19) . ?
B1 B6 1.77(2) . ?
B1 B5 1.784(18) . ?
B1 B10 1.80(2) . ?
B1 H1 1.1200 . ?
B2 B5 1.770(19) . ?
B2 B7 1.77(2) . ?
B2 B6 1.78(2) . ?
B2 B3 1.80(2) . ?
B2 H2 1.1200 . ?
B3 B7 1.76(2) . ?
B3 B4 1.80(2) . ?
B3 B6 1.80(2) . ?
B3 B8 1.81(2) . ?
B3 H3 1.1200 . ?
B4 B9 1.769(19) . ?
B4 B7 1.79(2) . ?
B4 B8 1.79(2) . ?
B4 H4 1.1200 . ?
B5 B9 1.781(18) . ?
B5 B7 1.79(2) . ?
B5 H5 1.1200 . ?
B6 B10 1.77(2) . ?
B6 B8 1.80(2) . ?
B6 H6A 1.1200 . ?
B7 B9 1.78(2) . ?
B7 H7 1.1200 . ?
B8 B10 1.79(2) . ?
B8 H8 1.1200 . ?
B9 H9A 1.1200 . ?
B10 H10 1.1200 . ?
Au2 C20 2.022(15) . ?
Au2 P3 2.268(4) . ?
P3 N5 1.651(10) . ?
P3 N6 1.654(10) . ?
P3 C21 1.891(12) . ?
P4 N7 1.674(11) . ?
P4 N8 1.677(14) . ?
P4 C22 1.917(12) . ?
N5 C25 1.463(13) . ?
N5 C23 1.467(13) . ?
N6 C24 1.474(16) . ?
N6 C28 1.484(15) . ?
N8 C36 1.421(18) . ?
N8 C32 1.465(17) . ?
C20 F5' 1.35(3) . ?
C20 F4 1.35(2) . ?
C20 F5 1.36(2) . ?
C20 F6' 1.37(2) . ?
C20 F4' 1.38(2) . ?
C20 F6 1.39(2) . ?
C21 C22 1.696(15) . ?
C21 B11 1.708(16) . ?
C21 B19 1.711(17) . ?
C21 B15 1.714(17) . ?
C21 B20 1.722(16) . ?
C22 B18 1.721(18) . ?
C22 B14 1.722(17) . ?
C22 B19 1.729(18) . ?
C22 B20 1.734(17) . ?
C23 C24 1.497(16) . ?
C23 H23A 0.9900 . ?
C23 H23B 0.9900 . ?
C24 H24A 0.9900 . ?
C24 H24B 0.9900 . ?
C25 C26 1.519(15) . ?
C25 C27 1.535(16) . ?
C25 H25 1.0000 . ?
C26 H26A 0.9800 . ?
C26 H26B 0.9800 . ?
C26 H26C 0.9800 . ?
C27 H27A 0.9800 . ?
C27 H27B 0.9800 . ?
C27 H27C 0.9800 . ?
C28 C30 1.536(18) . ?
C28 C29 1.542(18) . ?
C28 H28 1.0000 . ?
C29 H29A 0.9800 . ?
C29 H29B 0.9800 . ?
C29 H29C 0.9800 . ?
C30 H30A 0.9800 . ?
C30 H30B 0.9800 . ?
C30 H30C 0.9800 . ?
C31 N7 1.456(16) . ?
C31 C32 1.498(19) . ?
C31 H31A 0.9900 . ?
C31 H31B 0.9900 . ?
C32 H32A 0.9900 . ?
C32 H32B 0.9900 . ?
N7 C33 1.48(2) . ?
N7 C33' 1.49(3) . ?
C33 C34 1.50(3) . ?
C33 C35 1.51(3) . ?
C33 H33 1.0000 . ?
C34 H34A 0.9800 . ?
C34 H34B 0.9800 . ?
C34 H34C 0.9800 . ?
C35 H35A 0.9800 . ?
C35 H35B 0.9800 . ?
C35 H35C 0.9800 . ?
C33' C34' 1.52(3) . ?
C33' C35' 1.54(3) . ?
C33' H33' 1.0000 . ?
C34' H34D 0.9800 . ?
C34' H34E 0.9800 . ?
C34' H34F 0.9800 . ?
C35' H35D 0.9800 . ?
C35' H35E 0.9800 . ?
C35' H35F 0.9800 . ?
C36 C38 1.489(18) . ?
C36 C37 1.542(19) . ?
C36 H36 1.0000 . ?
C37 H37A 0.9800 . ?
C37 H37B 0.9800 . ?
C37 H37C 0.9800 . ?
C38 H38A 0.9800 . ?
C38 H38B 0.9800 . ?
C38 H38C 0.9800 . ?
B11 B16 1.77(2) . ?
B11 B12 1.780(19) . ?
B11 B15 1.786(19) . ?
B11 B20 1.790(18) . ?
B11 H11 1.1200 . ?
B12 B16 1.78(2) . ?
B12 B13 1.80(2) . ?
B12 B15 1.807(19) . ?
B12 B17 1.82(2) . ?
B12 H12 1.1200 . ?
B13 B14 1.76(2) . ?
B13 B18 1.76(2) . ?
B13 B16 1.78(2) . ?
B13 B17 1.78(2) . ?
B13 H13 1.1200 . ?
B14 B17 1.77(2) . ?
B14 B18 1.79(2) . ?
B14 B19 1.80(2) . ?
B14 H14A 1.1200 . ?
B15 B17 1.79(2) . ?
B15 B19 1.796(19) . ?
B15 H15 1.1200 . ?
B16 B20 1.783(19) . ?
B16 B18 1.78(2) . ?
B16 H16 1.1200 . ?
B17 B19 1.77(2) . ?
B17 H17A 1.1200 . ?
B18 B20 1.789(19) . ?
B18 H18 1.1200 . ?
B19 H19 1.1200 . ?
B20 H20 1.1200 . ?

loop_
_geom_torsion_atom_site_label_1
_geom_torsion_atom_site_label_2
_geom_torsion_atom_site_label_3
_geom_torsion_atom_site_label_4
_geom_torsion
_geom_torsion_site_symmetry_1
_geom_torsion_site_symmetry_2
_geom_torsion_site_symmetry_3
_geom_torsion_site_symmetry_4
_geom_torsion_publ_flag
N2 P1 N1 C4 -1.7(9) . . . . ?
C2 P1 N1 C4 107.3(8) . . . . ?
Au1 P1 N1 C4 -130.2(7) . . . . ?
N2 P1 N1 C6 154.4(9) . . . . ?
C2 P1 N1 C6 -96.6(9) . . . . ?
Au1 P1 N1 C6 25.8(10) . . . . ?
N1 P1 N2 C5 20.1(8) . . . . ?
C2 P1 N2 C5 -86.5(8) . . . . ?
Au1 P1 N2 C5 148.4(6) . . . . ?
N1 P1 N2 C9 -118.2(9) . . . . ?
C2 P1 N2 C9 135.2(9) . . . . ?
Au1 P1 N2 C9 10.1(10) . . . . ?
N4 P2 N3 C14 149.1(11) . . . . ?
C3 P2 N3 C14 -105.9(11) . . . . ?
N4 P2 N3 C12 -1.9(10) . . . . ?
C3 P2 N3 C12 103.0(10) . . . . ?
N3 P2 N4 C17 -157.1(13) . . . . ?
C3 P2 N4 C17 102.2(13) . . . . ?
N3 P2 N4 C13 16.1(11) . . . . ?
C3 P2 N4 C13 -84.6(11) . . . . ?
N1 P1 C2 B5 46.9(9) . . . . ?
N2 P1 C2 B5 149.1(8) . . . . ?
Au1 P1 C2 B5 -80.8(8) . . . . ?
N1 P1 C2 C3 -174.0(8) . . . . ?
N2 P1 C2 C3 -71.7(9) . . . . ?
Au1 P1 C2 C3 58.3(8) . . . . ?
N1 P1 C2 B10 -101.2(9) . . . . ?
N2 P1 C2 B10 1.0(10) . . . . ?
Au1 P1 C2 B10 131.1(8) . . . . ?
N1 P1 C2 B9 117.4(8) . . . . ?
N2 P1 C2 B9 -140.4(8) . . . . ?
Au1 P1 C2 B9 -10.3(9) . . . . ?
N1 P1 C2 B1 -25.9(9) . . . . ?
N2 P1 C2 B1 76.3(9) . . . . ?
Au1 P1 C2 B1 -153.6(7) . . . . ?
B5 C2 C3 B4 -0.8(12) . . . . ?
B10 C2 C3 B4 105.9(11) . . . . ?
B9 C2 C3 B4 -38.9(9) . . . . ?
B1 C2 C3 B4 66.8(11) . . . . ?
P1 C2 C3 B4 -142.3(9) . . . . ?
B5 C2 C3 B8 -68.4(11) . . . . ?
B10 C2 C3 B8 38.3(9) . . . . ?
B9 C2 C3 B8 -106.5(10) . . . . ?
B1 C2 C3 B8 -0.8(12) . . . . ?
P1 C2 C3 B8 150.1(8) . . . . ?
B5 C2 C3 B9 38.1(9) . . . . ?
B10 C2 C3 B9 144.8(10) . . . . ?
B1 C2 C3 B9 105.7(10) . . . . ?
P1 C2 C3 B9 -103.3(9) . . . . ?
B5 C2 C3 B10 -106.7(10) . . . . ?
B9 C2 C3 B10 -144.8(10) . . . . ?
B1 C2 C3 B10 -39.1(9) . . . . ?
P1 C2 C3 B10 111.9(9) . . . . ?
B5 C2 C3 P2 147.7(8) . . . . ?
B10 C2 C3 P2 -105.6(9) . . . . ?
B9 C2 C3 P2 109.6(9) . . . . ?
B1 C2 C3 P2 -144.7(8) . . . . ?
P1 C2 C3 P2 6.3(11) . . . . ?
C6 N1 C4 C5 -173.3(10) . . . . ?
P1 N1 C4 C5 -16.5(12) . . . . ?
C9 N2 C5 C4 107.0(11) . . . . ?
P1 N2 C5 C4 -32.1(11) . . . . ?
N1 C4 C5 N2 30.6(13) . . . . ?
C4 N1 C6 C8 65.0(14) . . . . ?
P1 N1 C6 C8 -89.0(12) . . . . ?
C4 N1 C6 C7 -59.7(14) . . . . ?
P1 N1 C6 C7 146.3(9) . . . . ?
C5 N2 C9 C10 64.9(13) . . . . ?
P1 N2 C9 C10 -161.3(9) . . . . ?
C5 N2 C9 C11 -62.0(14) . . . . ?
P1 N2 C9 C11 71.8(12) . . . . ?
C14 N3 C12 C13 -164.0(12) . . . . ?
P2 N3 C12 C13 -12.2(15) . . . . ?
C17 N4 C13 C12 148.2(14) . . . . ?
P2 N4 C13 C12 -25.2(16) . . . . ?
N3 C12 C13 N4 22.3(16) . . . . ?
C12 N3 C14 C16 62.7(16) . . . . ?
P2 N3 C14 C16 -86.8(14) . . . . ?
C12 N3 C14 C15 -66.0(16) . . . . ?
P2 N3 C14 C15 144.5(11) . . . . ?
C13 N4 C17 C18 61(2) . . . . ?
P2 N4 C17 C18 -126.5(13) . . . . ?
C13 N4 C17 C19 -66.3(19) . . . . ?
P2 N4 C17 C19 106.4(15) . . . . ?
B5 C2 B1 B2 39.7(9) . . . . ?
C3 C2 B1 B2 -63.4(11) . . . . ?
B10 C2 B1 B2 -101.8(11) . . . . ?
B9 C2 B1 B2 2.5(12) . . . . ?
P1 C2 B1 B2 146.2(8) . . . . ?
B5 C2 B1 B6 102.3(10) . . . . ?
C3 C2 B1 B6 -0.7(11) . . . . ?
B10 C2 B1 B6 -39.2(9) . . . . ?
B9 C2 B1 B6 65.1(11) . . . . ?
P1 C2 B1 B6 -151.2(8) . . . . ?
C3 C2 B1 B5 -103.1(9) . . . . ?
B10 C2 B1 B5 -141.5(10) . . . . ?
B9 C2 B1 B5 -37.2(9) . . . . ?
P1 C2 B1 B5 106.5(9) . . . . ?
B5 C2 B1 B10 141.5(10) . . . . ?
C3 C2 B1 B10 38.4(9) . . . . ?
B9 C2 B1 B10 104.3(11) . . . . ?
P1 C2 B1 B10 -112.0(10) . . . . ?
C2 B1 B2 B5 -38.8(9) . . . . ?
B6 B1 B2 B5 -137.1(11) . . . . ?
B10 B1 B2 B5 -99.4(10) . . . . ?
C2 B1 B2 B7 -1.0(13) . . . . ?
B6 B1 B2 B7 -99.3(12) . . . . ?
B5 B1 B2 B7 37.8(10) . . . . ?
B10 B1 B2 B7 -61.6(12) . . . . ?
C2 B1 B2 B6 98.3(10) . . . . ?
B5 B1 B2 B6 137.1(11) . . . . ?
B10 B1 B2 B6 37.8(10) . . . . ?
C2 B1 B2 B3 61.8(12) . . . . ?
B6 B1 B2 B3 -36.6(10) . . . . ?
B5 B1 B2 B3 100.6(11) . . . . ?
B10 B1 B2 B3 1.2(13) . . . . ?
B1 B2 B3 B7 -101.5(11) . . . . ?
B5 B2 B3 B7 -37.2(10) . . . . ?
B6 B2 B3 B7 -137.9(11) . . . . ?
B1 B2 B3 B4 -63.4(13) . . . . ?
B5 B2 B3 B4 1.0(14) . . . . ?
B7 B2 B3 B4 38.1(10) . . . . ?
B6 B2 B3 B4 -99.7(11) . . . . ?
B1 B2 B3 B6 36.3(9) . . . . ?
B5 B2 B3 B6 100.7(11) . . . . ?
B7 B2 B3 B6 137.9(11) . . . . ?
B1 B2 B3 B8 -0.5(14) . . . . ?
B5 B2 B3 B8 63.9(13) . . . . ?
B7 B2 B3 B8 101.0(12) . . . . ?
B6 B2 B3 B8 -36.9(10) . . . . ?
C2 C3 B4 B9 38.1(9) . . . . ?
B8 C3 B4 B9 140.3(11) . . . . ?
B10 C3 B4 B9 102.4(11) . . . . ?
P2 C3 B4 B9 -106.1(10) . . . . ?
C2 C3 B4 B7 -1.4(13) . . . . ?
B8 C3 B4 B7 100.9(12) . . . . ?
B9 C3 B4 B7 -39.5(9) . . . . ?
B10 C3 B4 B7 63.0(13) . . . . ?
P2 C3 B4 B7 -145.6(9) . . . . ?
C2 C3 B4 B8 -102.2(11) . . . . ?
B9 C3 B4 B8 -140.3(11) . . . . ?
B10 C3 B4 B8 -37.9(10) . . . . ?
P2 C3 B4 B8 113.5(11) . . . . ?
C2 C3 B4 B3 -62.6(12) . . . . ?
B8 C3 B4 B3 39.6(10) . . . . ?
B9 C3 B4 B3 -100.7(11) . . . . ?
B10 C3 B4 B3 1.7(13) . . . . ?
P2 C3 B4 B3 153.1(9) . . . . ?
B7 B3 B4 C3 99.4(11) . . . . ?
B2 B3 B4 C3 61.4(13) . . . . ?
B6 B3 B4 C3 -1.0(14) . . . . ?
B8 B3 B4 C3 -38.8(10) . . . . ?
B7 B3 B4 B9 37.1(10) . . . . ?
B2 B3 B4 B9 -0.9(14) . . . . ?
B6 B3 B4 B9 -63.3(14) . . . . ?
B8 B3 B4 B9 -101.1(11) . . . . ?
B2 B3 B4 B7 -37.9(10) . . . . ?
B6 B3 B4 B7 -100.4(13) . . . . ?
B8 B3 B4 B7 -138.2(11) . . . . ?
B7 B3 B4 B8 138.2(11) . . . . ?
B2 B3 B4 B8 100.3(11) . . . . ?
B6 B3 B4 B8 37.8(11) . . . . ?
C3 C2 B5 B2 64.7(11) . . . . ?
B10 C2 B5 B2 -2.3(12) . . . . ?
B9 C2 B5 B2 101.8(10) . . . . ?
B1 C2 B5 B2 -39.6(9) . . . . ?
P1 C2 B5 B2 -152.7(8) . . . . ?
C3 C2 B5 B9 -37.2(9) . . . . ?
B10 C2 B5 B9 -104.1(11) . . . . ?
B1 C2 B5 B9 -141.4(10) . . . . ?
P1 C2 B5 B9 105.4(9) . . . . ?
C3 C2 B5 B1 104.3(9) . . . . ?
B10 C2 B5 B1 37.3(10) . . . . ?
B9 C2 B5 B1 141.4(10) . . . . ?
P1 C2 B5 B1 -113.2(9) . . . . ?
C3 C2 B5 B7 2.6(12) . . . . ?
B10 C2 B5 B7 -64.3(12) . . . . ?
B9 C2 B5 B7 39.8(9) . . . . ?
B1 C2 B5 B7 -101.6(10) . . . . ?
P1 C2 B5 B7 145.2(8) . . . . ?
B1 B2 B5 C2 39.6(9) . . . . ?
B7 B2 B5 C2 -98.9(10) . . . . ?
B6 B2 B5 C2 1.4(13) . . . . ?
B3 B2 B5 C2 -62.6(11) . . . . ?
B1 B2 B5 B9 101.4(10) . . . . ?
B7 B2 B5 B9 -37.1(10) . . . . ?
B6 B2 B5 B9 63.2(13) . . . . ?
B3 B2 B5 B9 -0.7(13) . . . . ?
B7 B2 B5 B1 -138.5(11) . . . . ?
B6 B2 B5 B1 -38.2(10) . . . . ?
B3 B2 B5 B1 -102.1(11) . . . . ?
B1 B2 B5 B7 138.5(11) . . . . ?
B6 B2 B5 B7 100.3(12) . . . . ?
B3 B2 B5 B7 36.4(10) . . . . ?
B2 B1 B5 C2 -134.4(10) . . . . ?
B6 B1 B5 C2 -96.0(10) . . . . ?
B10 B1 B5 C2 -33.5(9) . . . . ?
C2 B1 B5 B2 134.4(10) . . . . ?
B6 B1 B5 B2 38.4(10) . . . . ?
B10 B1 B5 B2 100.9(11) . . . . ?
C2 B1 B5 B9 34.3(8) . . . . ?
B2 B1 B5 B9 -100.0(11) . . . . ?
B6 B1 B5 B9 -61.6(12) . . . . ?
B10 B1 B5 B9 0.9(12) . . . . ?
C2 B1 B5 B7 97.5(10) . . . . ?
B2 B1 B5 B7 -36.9(10) . . . . ?
B6 B1 B5 B7 1.6(12) . . . . ?
B10 B1 B5 B7 64.1(12) . . . . ?
C2 B1 B6 B10 38.5(9) . . . . ?
B2 B1 B6 B10 137.3(11) . . . . ?
B5 B1 B6 B10 99.1(10) . . . . ?
C2 B1 B6 B2 -98.8(10) . . . . ?
B5 B1 B6 B2 -38.2(9) . . . . ?
B10 B1 B6 B2 -137.3(11) . . . . ?
C2 B1 B6 B3 -62.4(12) . . . . ?
B2 B1 B6 B3 36.4(10) . . . . ?
B5 B1 B6 B3 -1.8(13) . . . . ?
B10 B1 B6 B3 -100.9(12) . . . . ?
C2 B1 B6 B8 2.0(13) . . . . ?
B2 B1 B6 B8 100.7(12) . . . . ?
B5 B1 B6 B8 62.5(12) . . . . ?
B10 B1 B6 B8 -36.6(10) . . . . ?
B1 B2 B6 B10 -38.7(10) . . . . ?
B5 B2 B6 B10 -0.1(15) . . . . ?
B7 B2 B6 B10 64.0(14) . . . . ?
B3 B2 B6 B10 101.0(13) . . . . ?
B5 B2 B6 B1 38.5(10) . . . . ?
B7 B2 B6 B1 102.7(11) . . . . ?
B3 B2 B6 B1 139.7(11) . . . . ?
B1 B2 B6 B3 -139.7(11) . . . . ?
B5 B2 B6 B3 -101.1(11) . . . . ?
B7 B2 B6 B3 -37.0(10) . . . . ?
B1 B2 B6 B8 -102.3(11) . . . . ?
B5 B2 B6 B8 -63.7(13) . . . . ?
B7 B2 B6 B8 0.4(14) . . . . ?
B3 B2 B6 B8 37.4(10) . . . . ?
B7 B3 B6 B10 -63.5(14) . . . . ?
B2 B3 B6 B10 -100.9(12) . . . . ?
B4 B3 B6 B10 0.0(15) . . . . ?
B8 B3 B6 B10 37.7(10) . . . . ?
B7 B3 B6 B1 1.3(14) . . . . ?
B2 B3 B6 B1 -36.1(10) . . . . ?
B4 B3 B6 B1 64.8(14) . . . . ?
B8 B3 B6 B1 102.5(11) . . . . ?
B7 B3 B6 B2 37.4(10) . . . . ?
B4 B3 B6 B2 100.9(12) . . . . ?
B8 B3 B6 B2 138.6(11) . . . . ?
B7 B3 B6 B8 -101.2(12) . . . . ?
B2 B3 B6 B8 -138.6(11) . . . . ?
B4 B3 B6 B8 -37.7(10) . . . . ?
B4 B3 B7 B2 -137.4(11) . . . . ?
B6 B3 B7 B2 -37.1(10) . . . . ?
B8 B3 B7 B2 -100.2(12) . . . . ?
B2 B3 B7 B9 100.3(11) . . . . ?
B4 B3 B7 B9 -37.1(10) . . . . ?
B6 B3 B7 B9 63.2(14) . . . . ?
B8 B3 B7 B9 0.1(15) . . . . ?
B2 B3 B7 B4 137.4(11) . . . . ?
B6 B3 B7 B4 100.3(11) . . . . ?
B8 B3 B7 B4 37.2(10) . . . . ?
B2 B3 B7 B5 36.8(10) . . . . ?
B4 B3 B7 B5 -100.6(11) . . . . ?
B6 B3 B7 B5 -0.3(14) . . . . ?
B8 B3 B7 B5 -63.4(14) . . . . ?
B1 B2 B7 B3 101.1(11) . . . . ?
B5 B2 B7 B3 138.9(11) . . . . ?
B6 B2 B7 B3 37.7(10) . . . . ?
B1 B2 B7 B9 -0.7(14) . . . . ?
B5 B2 B7 B9 37.0(10) . . . . ?
B6 B2 B7 B9 -64.1(13) . . . . ?
B3 B2 B7 B9 -101.8(12) . . . . ?
B1 B2 B7 B4 62.3(13) . . . . ?
B5 B2 B7 B4 100.0(11) . . . . ?
B6 B2 B7 B4 -1.2(14) . . . . ?
B3 B2 B7 B4 -38.8(10) . . . . ?
B1 B2 B7 B5 -37.8(10) . . . . ?
B6 B2 B7 B5 -101.2(11) . . . . ?
B3 B2 B7 B5 -138.9(11) . . . . ?
C3 B4 B7 B3 -99.2(12) . . . . ?
B9 B4 B7 B3 -138.3(11) . . . . ?
B8 B4 B7 B3 -37.4(10) . . . . ?
C3 B4 B7 B2 -60.2(13) . . . . ?
B9 B4 B7 B2 -99.4(11) . . . . ?
B8 B4 B7 B2 1.5(14) . . . . ?
B3 B4 B7 B2 38.9(10) . . . . ?
C3 B4 B7 B9 39.2(9) . . . . ?
B8 B4 B7 B9 100.9(10) . . . . ?
B3 B4 B7 B9 138.3(11) . . . . ?
C3 B4 B7 B5 2.9(14) . . . . ?
B9 B4 B7 B5 -36.2(10) . . . . ?
B8 B4 B7 B5 64.7(12) . . . . ?
B3 B4 B7 B5 102.1(12) . . . . ?
C2 B5 B7 B3 61.3(12) . . . . ?
B2 B5 B7 B3 -37.5(10) . . . . ?
B9 B5 B7 B3 100.8(12) . . . . ?
B1 B5 B7 B3 -0.8(14) . . . . ?
C2 B5 B7 B2 98.9(10) . . . . ?
B9 B5 B7 B2 138.3(11) . . . . ?
B1 B5 B7 B2 36.8(9) . . . . ?
C2 B5 B7 B9 -39.5(9) . . . . ?
B2 B5 B7 B9 -138.3(11) . . . . ?
B1 B5 B7 B9 -101.6(10) . . . . ?
C2 B5 B7 B4 -3.4(13) . . . . ?
B2 B5 B7 B4 -102.3(12) . . . . ?
B9 B5 B7 B4 36.1(10) . . . . ?
B1 B5 B7 B4 -65.5(12) . . . . ?
B4 C3 B8 B10 -140.2(11) . . . . ?
C2 C3 B8 B10 -37.2(9) . . . . ?
B9 C3 B8 B10 -102.3(11) . . . . ?
P2 C3 B8 B10 102.9(10) . . . . ?
C2 C3 B8 B4 103.1(10) . . . . ?
B9 C3 B8 B4 38.0(10) . . . . ?
B10 C3 B8 B4 140.2(11) . . . . ?
P2 C3 B8 B4 -116.9(11) . . . . ?
B4 C3 B8 B6 -101.1(12) . . . . ?
C2 C3 B8 B6 2.0(12) . . . . ?
B9 C3 B8 B6 -63.1(12) . . . . ?
B10 C3 B8 B6 39.1(10) . . . . ?
P2 C3 B8 B6 142.0(9) . . . . ?
B4 C3 B8 B3 -39.0(10) . . . . ?
C2 C3 B8 B3 64.0(12) . . . . ?
B9 C3 B8 B3 -1.1(14) . . . . ?
B10 C3 B8 B3 101.2(12) . . . . ?
P2 C3 B8 B3 -155.9(9) . . . . ?
B9 B4 B8 C3 -35.3(9) . . . . ?
B7 B4 B8 C3 -98.6(11) . . . . ?
B3 B4 B8 C3 -135.2(11) . . . . ?
C3 B4 B8 B10 35.3(10) . . . . ?
B9 B4 B8 B10 0.0(14) . . . . ?
B7 B4 B8 B10 -63.3(13) . . . . ?
B3 B4 B8 B10 -99.9(12) . . . . ?
C3 B4 B8 B6 97.4(11) . . . . ?
B9 B4 B8 B6 62.1(13) . . . . ?
B7 B4 B8 B6 -1.2(13) . . . . ?
B3 B4 B8 B6 -37.8(10) . . . . ?
C3 B4 B8 B3 135.2(11) . . . . ?
B9 B4 B8 B3 100.0(12) . . . . ?
B7 B4 B8 B3 36.6(10) . . . . ?
B10 B6 B8 C3 -39.5(9) . . . . ?
B1 B6 B8 C3 -2.4(13) . . . . ?
B2 B6 B8 C3 61.0(12) . . . . ?
B3 B6 B8 C3 98.4(11) . . . . ?
B1 B6 B8 B10 37.0(10) . . . . ?
B2 B6 B8 B10 100.5(11) . . . . ?
B3 B6 B8 B10 137.9(11) . . . . ?
B10 B6 B8 B4 -100.0(11) . . . . ?
B1 B6 B8 B4 -63.0(12) . . . . ?
B2 B6 B8 B4 0.5(13) . . . . ?
B3 B6 B8 B4 37.9(10) . . . . ?
B10 B6 B8 B3 -137.9(11) . . . . ?
B1 B6 B8 B3 -100.8(12) . . . . ?
B2 B6 B8 B3 -37.3(10) . . . . ?
B7 B3 B8 C3 0.6(15) . . . . ?
B2 B3 B8 C3 -62.6(13) . . . . ?
B4 B3 B8 C3 38.1(10) . . . . ?
B6 B3 B8 C3 -99.2(11) . . . . ?
B7 B3 B8 B10 62.8(14) . . . . ?
B2 B3 B8 B10 -0.4(14) . . . . ?
B4 B3 B8 B10 100.3(11) . . . . ?
B6 B3 B8 B10 -37.0(10) . . . . ?
B7 B3 B8 B4 -37.5(11) . . . . ?
B2 B3 B8 B4 -100.7(11) . . . . ?
B6 B3 B8 B4 -137.3(11) . . . . ?
B7 B3 B8 B6 99.8(13) . . . . ?
B2 B3 B8 B6 36.6(10) . . . . ?
B4 B3 B8 B6 137.3(11) . . . . ?
B5 C2 B9 C3 -139.5(9) . . . . ?
B10 C2 B9 C3 -33.2(9) . . . . ?
B1 C2 B9 C3 -102.3(10) . . . . ?
P1 C2 B9 C3 111.6(9) . . . . ?
B5 C2 B9 B4 -103.1(10) . . . . ?
C3 C2 B9 B4 36.4(9) . . . . ?
B10 C2 B9 B4 3.1(13) . . . . ?
B1 C2 B9 B4 -66.0(12) . . . . ?
P1 C2 B9 B4 147.9(8) . . . . ?
C3 C2 B9 B5 139.5(9) . . . . ?
B10 C2 B9 B5 106.2(10) . . . . ?
B1 C2 B9 B5 37.1(9) . . . . ?
P1 C2 B9 B5 -109.0(9) . . . . ?
B5 C2 B9 B7 -40.1(9) . . . . ?
C3 C2 B9 B7 99.4(10) . . . . ?
B10 C2 B9 B7 66.2(12) . . . . ?
B1 C2 B9 B7 -2.9(13) . . . . ?
P1 C2 B9 B7 -149.1(9) . . . . ?
B4 C3 B9 C2 138.0(10) . . . . ?
B8 C3 B9 C2 99.7(11) . . . . ?
B10 C3 B9 C2 32.1(9) . . . . ?
P2 C3 B9 C2 -104.0(8) . . . . ?
C2 C3 B9 B4 -138.0(10) . . . . ?
B8 C3 B9 B4 -38.4(11) . . . . ?
B10 C3 B9 B4 -105.9(11) . . . . ?
P2 C3 B9 B4 117.9(10) . . . . ?
B4 C3 B9 B5 102.7(11) . . . . ?
C2 C3 B9 B5 -35.3(8) . . . . ?
B8 C3 B9 B5 64.3(12) . . . . ?
B10 C3 B9 B5 -3.2(12) . . . . ?
P2 C3 B9 B5 -139.4(8) . . . . ?
B4 C3 B9 B7 39.5(10) . . . . ?
C2 C3 B9 B7 -98.5(10) . . . . ?
B8 C3 B9 B7 1.1(13) . . . . ?
B10 C3 B9 B7 -66.4(11) . . . . ?
P2 C3 B9 B7 157.4(8) . . . . ?
C3 B4 B9 C2 -36.9(9) . . . . ?
B7 B4 B9 C2 98.3(10) . . . . ?
B8 B4 B9 C2 -1.8(13) . . . . ?
B3 B4 B9 C2 61.9(12) . . . . ?
B7 B4 B9 C3 135.2(11) . . . . ?
B8 B4 B9 C3 35.0(10) . . . . ?
B3 B4 B9 C3 98.8(11) . . . . ?
C3 B4 B9 B5 -98.4(10) . . . . ?
B7 B4 B9 B5 36.8(10) . . . . ?
B8 B4 B9 B5 -63.3(13) . . . . ?
B3 B4 B9 B5 0.4(13) . . . . ?
C3 B4 B9 B7 -135.2(11) . . . . ?
B8 B4 B9 B7 -100.2(12) . . . . ?
B3 B4 B9 B7 -36.4(10) . . . . ?
B2 B5 B9 C2 -97.3(10) . . . . ?
B1 B5 B9 C2 -34.5(8) . . . . ?
B7 B5 B9 C2 -134.4(10) . . . . ?
C2 B5 B9 C3 35.8(8) . . . . ?
B2 B5 B9 C3 -61.5(11) . . . . ?
B1 B5 B9 C3 1.4(12) . . . . ?
B7 B5 B9 C3 -98.5(10) . . . . ?
C2 B5 B9 B4 97.5(10) . . . . ?
B2 B5 B9 B4 0.2(13) . . . . ?
B1 B5 B9 B4 63.0(12) . . . . ?
B7 B5 B9 B4 -36.8(10) . . . . ?
C2 B5 B9 B7 134.4(10) . . . . ?
B2 B5 B9 B7 37.0(10) . . . . ?
B1 B5 B9 B7 99.9(11) . . . . ?
B3 B7 B9 C2 -62.6(13) . . . . ?
B2 B7 B9 C2 2.1(13) . . . . ?
B4 B7 B9 C2 -100.4(11) . . . . ?
B5 B7 B9 C2 39.0(9) . . . . ?
B3 B7 B9 C3 -0.7(14) . . . . ?
B2 B7 B9 C3 64.0(12) . . . . ?
B4 B7 B9 C3 -38.5(9) . . . . ?
B5 B7 B9 C3 100.9(10) . . . . ?
B3 B7 B9 B4 37.8(11) . . . . ?
B2 B7 B9 B4 102.5(12) . . . . ?
B5 B7 B9 B4 139.4(11) . . . . ?
B3 B7 B9 B5 -101.6(12) . . . . ?
B2 B7 B9 B5 -36.9(10) . . . . ?
B4 B7 B9 B5 -139.4(11) . . . . ?
B5 C2 B10 C3 101.6(10) . . . . ?
B9 C2 B10 C3 32.8(9) . . . . ?
B1 C2 B10 C3 138.8(9) . . . . ?
P1 C2 B10 C3 -109.3(9) . . . . ?
B5 C2 B10 B6 2.2(13) . . . . ?
C3 C2 B10 B6 -99.5(11) . . . . ?
B9 C2 B10 B6 -66.6(12) . . . . ?
B1 C2 B10 B6 39.4(10) . . . . ?
P1 C2 B10 B6 151.2(9) . . . . ?
B5 C2 B10 B8 65.7(12) . . . . ?
C3 C2 B10 B8 -35.9(9) . . . . ?
B9 C2 B10 B8 -3.1(13) . . . . ?
B1 C2 B10 B8 102.9(11) . . . . ?
P1 C2 B10 B8 -145.3(9) . . . . ?
B5 C2 B10 B1 -37.2(9) . . . . ?
C3 C2 B10 B1 -138.8(9) . . . . ?
B9 C2 B10 B1 -106.0(10) . . . . ?
P1 C2 B10 B1 111.9(10) . . . . ?
B4 C3 B10 C2 -100.1(10) . . . . ?
B8 C3 B10 C2 -138.5(10) . . . . ?
B9 C3 B10 C2 -32.4(9) . . . . ?
P2 C3 B10 C2 105.2(8) . . . . ?
B4 C3 B10 B6 -1.8(13) . . . . ?
C2 C3 B10 B6 98.4(11) . . . . ?
B8 C3 B10 B6 -40.2(10) . . . . ?
B9 C3 B10 B6 66.0(12) . . . . ?
P2 C3 B10 B6 -156.4(9) . . . . ?
B4 C3 B10 B8 38.4(10) . . . . ?
C2 C3 B10 B8 138.5(10) . . . . ?
B9 C3 B10 B8 106.1(10) . . . . ?
P2 C3 B10 B8 -116.2(10) . . . . ?
B4 C3 B10 B1 -63.9(12) . . . . ?
C2 C3 B10 B1 36.2(8) . . . . ?
B8 C3 B10 B1 -102.3(11) . . . . ?
B9 C3 B10 B1 3.8(12) . . . . ?
P2 C3 B10 B1 141.4(8) . . . . ?
B1 B6 B10 C2 -39.2(9) . . . . ?
B2 B6 B10 C2 -1.2(14) . . . . ?
B3 B6 B10 C2 62.6(13) . . . . ?
B8 B6 B10 C2 100.5(11) . . . . ?
B1 B6 B10 C3 -100.7(10) . . . . ?
B2 B6 B10 C3 -62.7(14) . . . . ?
B3 B6 B10 C3 1.0(14) . . . . ?
B8 B6 B10 C3 38.9(10) . . . . ?
B1 B6 B10 B8 -139.6(11) . . . . ?
B2 B6 B10 B8 -101.6(13) . . . . ?
B3 B6 B10 B8 -37.9(11) . . . . ?
B2 B6 B10 B1 38.0(10) . . . . ?
B3 B6 B10 B1 101.8(12) . . . . ?
B8 B6 B10 B1 139.6(11) . . . . ?
C3 B8 B10 C2 36.3(9) . . . . ?
B4 B8 B10 C2 1.8(14) . . . . ?
B6 B8 B10 C2 -98.4(11) . . . . ?
B3 B8 B10 C2 -61.1(13) . . . . ?
B4 B8 B10 C3 -34.5(10) . . . . ?
B6 B8 B10 C3 -134.7(11) . . . . ?
B3 B8 B10 C3 -97.4(11) . . . . ?
C3 B8 B10 B6 134.7(11) . . . . ?
B4 B8 B10 B6 100.2(12) . . . . ?
B3 B8 B10 B6 37.3(10) . . . . ?
C3 B8 B10 B1 98.5(10) . . . . ?
B4 B8 B10 B1 64.0(13) . . . . ?
B6 B8 B10 B1 -36.2(10) . . . . ?
B3 B8 B10 B1 1.1(14) . . . . ?
B2 B1 B10 C2 96.4(10) . . . . ?
B6 B1 B10 C2 134.7(11) . . . . ?
B5 B1 B10 C2 33.5(8) . . . . ?
C2 B1 B10 C3 -36.2(8) . . . . ?
B2 B1 B10 C3 60.2(11) . . . . ?
B6 B1 B10 C3 98.4(11) . . . . ?
B5 B1 B10 C3 -2.8(12) . . . . ?
C2 B1 B10 B6 -134.7(11) . . . . ?
B2 B1 B10 B6 -38.3(10) . . . . ?
B5 B1 B10 B6 -101.2(11) . . . . ?
C2 B1 B10 B8 -97.8(11) . . . . ?
B2 B1 B10 B8 -1.4(13) . . . . ?
B6 B1 B10 B8 36.8(10) . . . . ?
B5 B1 B10 B8 -64.4(12) . . . . ?
N6 P3 N5 C25 155.7(9) . . . . ?
C21 P3 N5 C25 -94.8(9) . . . . ?
Au2 P3 N5 C25 29.6(10) . . . . ?
N6 P3 N5 C23 -5.1(9) . . . . ?
C21 P3 N5 C23 104.4(8) . . . . ?
Au2 P3 N5 C23 -131.2(7) . . . . ?
N5 P3 N6 C24 18.7(10) . . . . ?
C21 P3 N6 C24 -87.7(10) . . . . ?
Au2 P3 N6 C24 143.9(8) . . . . ?
N5 P3 N6 C28 -126.3(10) . . . . ?
C21 P3 N6 C28 127.2(9) . . . . ?
Au2 P3 N6 C28 -1.2(11) . . . . ?
N7 P4 N8 C36 -148.4(12) . . . . ?
C22 P4 N8 C36 109.4(12) . . . . ?
N7 P4 N8 C32 2.8(11) . . . . ?
C22 P4 N8 C32 -99.4(11) . . . . ?
N5 P3 C21 C22 -170.4(8) . . . . ?
N6 P3 C21 C22 -69.1(9) . . . . ?
Au2 P3 C21 C22 62.5(8) . . . . ?
N5 P3 C21 B11 47.8(9) . . . . ?
N6 P3 C21 B11 149.1(8) . . . . ?
Au2 P3 C21 B11 -79.3(8) . . . . ?
N5 P3 C21 B19 -98.8(9) . . . . ?
N6 P3 C21 B19 2.5(10) . . . . ?
Au2 P3 C21 B19 134.1(8) . . . . ?
N5 P3 C21 B15 -25.0(9) . . . . ?
N6 P3 C21 B15 76.3(9) . . . . ?
Au2 P3 C21 B15 -152.2(7) . . . . ?
N5 P3 C21 B20 119.4(8) . . . . ?
N6 P3 C21 B20 -139.3(8) . . . . ?
Au2 P3 C21 B20 -7.7(9) . . . . ?
B11 C21 C22 B18 -0.3(12) . . . . ?
B19 C21 C22 B18 107.0(10) . . . . ?
B15 C21 C22 B18 67.9(11) . . . . ?
B20 C21 C22 B18 -39.7(9) . . . . ?
P3 C21 C22 B18 -144.4(8) . . . . ?
B11 C21 C22 B14 -67.4(11) . . . . ?
B19 C21 C22 B14 39.9(9) . . . . ?
B15 C21 C22 B14 0.8(12) . . . . ?
B20 C21 C22 B14 -106.8(10) . . . . ?
P3 C21 C22 B14 148.5(8) . . . . ?
B11 C21 C22 B19 -107.3(10) . . . . ?
B15 C21 C22 B19 -39.1(9) . . . . ?
B20 C21 C22 B19 -146.7(10) . . . . ?
P3 C21 C22 B19 108.6(9) . . . . ?
B11 C21 C22 B20 39.4(9) . . . . ?
B19 C21 C22 B20 146.7(10) . . . . ?
B15 C21 C22 B20 107.6(10) . . . . ?
P3 C21 C22 B20 -104.7(9) . . . . ?
B11 C21 C22 P4 145.7(8) . . . . ?
B19 C21 C22 P4 -107.0(9) . . . . ?
B15 C21 C22 P4 -146.1(8) . . . . ?
B20 C21 C22 P4 106.2(9) . . . . ?
P3 C21 C22 P4 1.6(11) . . . . ?
C25 N5 C23 C24 -171.7(10) . . . . ?
P3 N5 C23 C24 -9.8(12) . . . . ?
C28 N6 C24 C23 119.5(12) . . . . ?
P3 N6 C24 C23 -26.7(13) . . . . ?
N5 C23 C24 N6 22.7(14) . . . . ?
C23 N5 C25 C26 69.8(14) . . . . ?
P3 N5 C25 C26 -89.7(12) . . . . ?
C23 N5 C25 C27 -58.0(13) . . . . ?
P3 N5 C25 C27 142.6(9) . . . . ?
C24 N6 C28 C30 -64.7(16) . . . . ?
P3 N6 C28 C30 77.0(14) . . . . ?
C24 N6 C28 C29 61.8(14) . . . . ?
P3 N6 C28 C29 -156.4(9) . . . . ?
C36 N8 C32 C31 162.7(13) . . . . ?
P4 N8 C32 C31 10.2(15) . . . . ?
N7 C31 C32 N8 -21.1(17) . . . . ?
C32 C31 N7 C33 -144.4(17) . . . . ?
C32 C31 N7 C33' -120(2) . . . . ?
C32 C31 N7 P4 24.1(15) . . . . ?
N8 P4 N7 C31 -15.7(11) . . . . ?
C22 P4 N7 C31 87.1(11) . . . . ?
N8 P4 N7 C33 152.3(17) . . . . ?
C22 P4 N7 C33 -104.8(17) . . . . ?
N8 P4 N7 C33' 128(2) . . . . ?
C22 P4 N7 C33' -129(2) . . . . ?
C31 N7 C33 C34 -59(3) . . . . ?
P4 N7 C33 C34 134.3(19) . . . . ?
C31 N7 C33 C35 68(3) . . . . ?
P4 N7 C33 C35 -98(2) . . . . ?
C31 N7 C33' C34' -71(4) . . . . ?
P4 N7 C33' C34' 147(3) . . . . ?
C31 N7 C33' C35' 53(3) . . . . ?
P4 N7 C33' C35' -89(3) . . . . ?
C32 N8 C36 C38 60.0(18) . . . . ?
P4 N8 C36 C38 -149.9(12) . . . . ?
C32 N8 C36 C37 -67.4(19) . . . . ?
P4 N8 C36 C37 82.8(17) . . . . ?
C22 C21 B11 B16 1.3(12) . . . . ?
B19 C21 B11 B16 -65.4(12) . . . . ?
B15 C21 B11 B16 -103.1(10) . . . . ?
B20 C21 B11 B16 39.9(9) . . . . ?
P3 C21 B11 B16 146.5(8) . . . . ?
C22 C21 B11 B12 64.2(11) . . . . ?
B19 C21 B11 B12 -2.5(13) . . . . ?
B15 C21 B11 B12 -40.2(9) . . . . ?
B20 C21 B11 B12 102.8(10) . . . . ?
P3 C21 B11 B12 -150.6(8) . . . . ?
C22 C21 B11 B15 104.4(9) . . . . ?
B19 C21 B11 B15 37.7(10) . . . . ?
B20 C21 B11 B15 143.0(10) . . . . ?
P3 C21 B11 B15 -110.4(9) . . . . ?
C22 C21 B11 B20 -38.6(8) . . . . ?
B19 C21 B11 B20 -105.3(11) . . . . ?
B15 C21 B11 B20 -143.0(10) . . . . ?
P3 C21 B11 B20 106.6(9) . . . . ?
C21 B11 B12 B16 -98.8(10) . . . . ?
B15 B11 B12 B16 -138.0(10) . . . . ?
B20 B11 B12 B16 -36.9(9) . . . . ?
C21 B11 B12 B13 -60.7(12) . . . . ?
B16 B11 B12 B13 38.1(9) . . . . ?
B15 B11 B12 B13 -99.8(10) . . . . ?
B20 B11 B12 B13 1.3(13) . . . . ?
C21 B11 B12 B15 39.2(9) . . . . ?
B16 B11 B12 B15 138.0(10) . . . . ?
B20 B11 B12 B15 101.1(10) . . . . ?
C21 B11 B12 B17 1.2(13) . . . . ?
B16 B11 B12 B17 100.0(11) . . . . ?
B15 B11 B12 B17 -38.0(9) . . . . ?
B20 B11 B12 B17 63.1(12) . . . . ?
B11 B12 B13 B14 63.4(12) . . . . ?
B16 B12 B13 B14 101.4(11) . . . . ?
B15 B12 B13 B14 0.8(13) . . . . ?
B17 B12 B13 B14 -36.1(10) . . . . ?
B11 B12 B13 B18 -2.0(13) . . . . ?
B16 B12 B13 B18 36.1(10) . . . . ?
B15 B12 B13 B18 -64.6(12) . . . . ?
B17 B12 B13 B18 -101.4(12) . . . . ?
B11 B12 B13 B16 -38.1(9) . . . . ?
B15 B12 B13 B16 -100.6(10) . . . . ?
B17 B12 B13 B16 -137.5(11) . . . . ?
B11 B12 B13 B17 99.4(10) . . . . ?
B16 B12 B13 B17 137.5(11) . . . . ?
B15 B12 B13 B17 36.9(9) . . . . ?
C21 C22 B14 B13 63.4(12) . . . . ?
B18 C22 B14 B13 -39.1(10) . . . . ?
B19 C22 B14 B13 102.1(11) . . . . ?
B20 C22 B14 B13 -1.8(13) . . . . ?
P4 C22 B14 B13 -153.4(9) . . . . ?
C21 C22 B14 B17 0.3(13) . . . . ?
B18 C22 B14 B17 -102.2(11) . . . . ?
B19 C22 B14 B17 38.9(10) . . . . ?
B20 C22 B14 B17 -65.0(12) . . . . ?
P4 C22 B14 B17 143.4(9) . . . . ?
C21 C22 B14 B18 102.5(10) . . . . ?
B19 C22 B14 B18 141.2(10) . . . . ?
B20 C22 B14 B18 37.2(10) . . . . ?
P4 C22 B14 B18 -114.3(11) . . . . ?
C21 C22 B14 B19 -38.7(9) . . . . ?
B18 C22 B14 B19 -141.2(10) . . . . ?
B20 C22 B14 B19 -103.9(10) . . . . ?
P4 C22 B14 B19 104.5(10) . . . . ?
B18 B13 B14 C22 38.6(9) . . . . ?
B16 B13 B14 C22 0.7(14) . . . . ?
B17 B13 B14 C22 -99.5(11) . . . . ?
B12 B13 B14 C22 -63.0(13) . . . . ?
B18 B13 B14 B17 138.1(11) . . . . ?
B16 B13 B14 B17 100.2(12) . . . . ?
B12 B13 B14 B17 36.5(10) . . . . ?
B16 B13 B14 B18 -37.9(10) . . . . ?
B17 B13 B14 B18 -138.1(11) . . . . ?
B12 B13 B14 B18 -101.6(11) . . . . ?
B18 B13 B14 B19 100.0(11) . . . . ?
B16 B13 B14 B19 62.1(13) . . . . ?
B17 B13 B14 B19 -38.1(10) . . . . ?
B12 B13 B14 B19 -1.5(14) . . . . ?
C22 C21 B15 B11 -103.4(10) . . . . ?
B19 C21 B15 B11 -141.5(10) . . . . ?
B20 C21 B15 B11 -36.3(9) . . . . ?
P3 C21 B15 B11 108.4(9) . . . . ?
C22 C21 B15 B17 -1.5(12) . . . . ?
B11 C21 B15 B17 101.9(10) . . . . ?
B19 C21 B15 B17 -39.6(9) . . . . ?
B20 C21 B15 B17 65.6(12) . . . . ?
P3 C21 B15 B17 -149.7(8) . . . . ?
C22 C21 B15 B19 38.2(9) . . . . ?
B11 C21 B15 B19 141.5(10) . . . . ?
B20 C21 B15 B19 105.2(11) . . . . ?
P3 C21 B15 B19 -110.1(9) . . . . ?
C22 C21 B15 B12 -64.2(11) . . . . ?
B11 C21 B15 B12 39.2(9) . . . . ?
B19 C21 B15 B12 -102.3(10) . . . . ?
B20 C21 B15 B12 2.9(12) . . . . ?
P3 C21 B15 B12 147.6(8) . . . . ?
B16 B11 B15 C21 96.8(10) . . . . ?
B12 B11 B15 C21 134.7(10) . . . . ?
B20 B11 B15 C21 32.9(8) . . . . ?
C21 B11 B15 B17 -95.8(10) . . . . ?
B16 B11 B15 B17 0.9(12) . . . . ?
B12 B11 B15 B17 38.8(9) . . . . ?
B20 B11 B15 B17 -62.9(12) . . . . ?
C21 B11 B15 B19 -33.6(9) . . . . ?
B16 B11 B15 B19 63.2(11) . . . . ?
B12 B11 B15 B19 101.1(10) . . . . ?
B20 B11 B15 B19 -0.7(12) . . . . ?
C21 B11 B15 B12 -134.7(10) . . . . ?
B16 B11 B15 B12 -37.9(9) . . . . ?
B20 B11 B15 B12 -101.8(11) . . . . ?
B11 B12 B15 C21 -38.7(8) . . . . ?
B16 B12 B15 C21 -1.5(12) . . . . ?
B13 B12 B15 C21 61.1(11) . . . . ?
B17 B12 B15 C21 97.9(10) . . . . ?
B16 B12 B15 B11 37.2(9) . . . . ?
B13 B12 B15 B11 99.8(10) . . . . ?
B17 B12 B15 B11 136.6(10) . . . . ?
B11 B12 B15 B17 -136.6(10) . . . . ?
B16 B12 B15 B17 -99.4(11) . . . . ?
B13 B12 B15 B17 -36.8(9) . . . . ?
B11 B12 B15 B19 -99.5(10) . . . . ?
B16 B12 B15 B19 -62.4(12) . . . . ?
B13 B12 B15 B19 0.3(12) . . . . ?
B17 B12 B15 B19 37.1(9) . . . . ?
C21 B11 B16 B12 99.8(10) . . . . ?
B15 B11 B16 B12 38.2(9) . . . . ?
B20 B11 B16 B12 139.1(10) . . . . ?
C21 B11 B16 B13 60.8(12) . . . . ?
B12 B11 B16 B13 -38.9(9) . . . . ?
B15 B11 B16 B13 -0.8(13) . . . . ?
B20 B11 B16 B13 100.2(11) . . . . ?
C21 B11 B16 B20 -39.3(8) . . . . ?
B12 B11 B16 B20 -139.1(10) . . . . ?
B15 B11 B16 B20 -100.9(10) . . . . ?
C21 B11 B16 B18 -1.9(13) . . . . ?
B12 B11 B16 B18 -101.6(11) . . . . ?
B15 B11 B16 B18 -63.5(12) . . . . ?
B20 B11 B16 B18 37.5(9) . . . . ?
B13 B12 B16 B11 -136.7(10) . . . . ?
B15 B12 B16 B11 -37.2(9) . . . . ?
B17 B12 B16 B11 -99.5(10) . . . . ?
B11 B12 B16 B13 136.7(10) . . . . ?
B15 B12 B16 B13 99.5(11) . . . . ?
B17 B12 B16 B13 37.2(10) . . . . ?
B11 B12 B16 B20 37.1(9) . . . . ?
B13 B12 B16 B20 -99.6(11) . . . . ?
B15 B12 B16 B20 -0.2(13) . . . . ?
B17 B12 B16 B20 -62.4(12) . . . . ?
B11 B12 B16 B18 101.2(10) . . . . ?
B13 B12 B16 B18 -35.5(9) . . . . ?
B15 B12 B16 B18 63.9(12) . . . . ?
B17 B12 B16 B18 1.7(13) . . . . ?
B14 B13 B16 B11 -63.3(13) . . . . ?
B18 B13 B16 B11 -101.6(11) . . . . ?
B17 B13 B16 B11 0.3(14) . . . . ?
B12 B13 B16 B11 38.7(9) . . . . ?
B14 B13 B16 B12 -102.0(11) . . . . ?
B18 B13 B16 B12 -140.2(11) . . . . ?
B17 B13 B16 B12 -38.4(10) . . . . ?
B14 B13 B16 B20 0.6(14) . . . . ?
B18 B13 B16 B20 -37.7(9) . . . . ?
B17 B13 B16 B20 64.1(13) . . . . ?
B12 B13 B16 B20 102.5(11) . . . . ?
B14 B13 B16 B18 38.3(10) . . . . ?
B17 B13 B16 B18 101.8(12) . . . . ?
B12 B13 B16 B18 140.2(11) . . . . ?
C22 B14 B17 B19 -38.5(9) . . . . ?
B13 B14 B17 B19 -137.1(10) . . . . ?
B18 B14 B17 B19 -99.9(10) . . . . ?
C22 B14 B17 B13 98.6(11) . . . . ?
B18 B14 B17 B13 37.2(9) . . . . ?
B19 B14 B17 B13 137.1(10) . . . . ?
C22 B14 B17 B15 -1.2(14) . . . . ?
B13 B14 B17 B15 -99.8(11) . . . . ?
B18 B14 B17 B15 -62.6(12) . . . . ?
B19 B14 B17 B15 37.3(10) . . . . ?
C22 B14 B17 B12 62.8(12) . . . . ?
B13 B14 B17 B12 -35.9(9) . . . . ?
B18 B14 B17 B12 1.4(13) . . . . ?
B19 B14 B17 B12 101.3(11) . . . . ?
B18 B13 B17 B14 -38.2(10) . . . . ?
B16 B13 B17 B14 -102.3(11) . . . . ?
B12 B13 B17 B14 -140.1(10) . . . . ?
B14 B13 B17 B19 38.7(9) . . . . ?
B18 B13 B17 B19 0.5(14) . . . . ?
B16 B13 B17 B19 -63.6(13) . . . . ?
B12 B13 B17 B19 -101.4(11) . . . . ?
B14 B13 B17 B15 102.6(11) . . . . ?
B18 B13 B17 B15 64.4(13) . . . . ?
B16 B13 B17 B15 0.3(14) . . . . ?
B12 B13 B17 B15 -37.5(9) . . . . ?
B14 B13 B17 B12 140.1(10) . . . . ?
B18 B13 B17 B12 101.9(11) . . . . ?
B16 B13 B17 B12 37.8(10) . . . . ?
C21 B15 B17 B14 1.6(13) . . . . ?
B11 B15 B17 B14 62.3(12) . . . . ?
B19 B15 B17 B14 -37.6(10) . . . . ?
B12 B15 B17 B14 100.6(12) . . . . ?
C21 B15 B17 B19 39.2(9) . . . . ?
B11 B15 B17 B19 99.9(10) . . . . ?
B12 B15 B17 B19 138.1(11) . . . . ?
C21 B15 B17 B13 -61.4(12) . . . . ?
B11 B15 B17 B13 -0.7(13) . . . . ?
B19 B15 B17 B13 -100.6(11) . . . . ?
B12 B15 B17 B13 37.5(10) . . . . ?
C21 B15 B17 B12 -99.0(10) . . . . ?
B11 B15 B17 B12 -38.3(9) . . . . ?
B19 B15 B17 B12 -138.1(11) . . . . ?
B11 B12 B17 B14 -64.2(12) . . . . ?
B16 B12 B17 B14 -1.9(13) . . . . ?
B13 B12 B17 B14 35.6(9) . . . . ?
B15 B12 B17 B14 -102.4(11) . . . . ?
B11 B12 B17 B19 0.5(14) . . . . ?
B16 B12 B17 B19 62.8(13) . . . . ?
B13 B12 B17 B19 100.3(11) . . . . ?
B15 B12 B17 B19 -37.8(10) . . . . ?
B11 B12 B17 B13 -99.8(11) . . . . ?
B16 B12 B17 B13 -37.5(9) . . . . ?
B15 B12 B17 B13 -138.0(10) . . . . ?
B11 B12 B17 B15 38.2(9) . . . . ?
B16 B12 B17 B15 100.5(10) . . . . ?
B13 B12 B17 B15 138.0(10) . . . . ?
C21 C22 B18 B13 -63.6(11) . . . . ?
B14 C22 B18 B13 38.9(9) . . . . ?
B19 C22 B18 B13 1.3(13) . . . . ?
B20 C22 B18 B13 -102.4(10) . . . . ?
P4 C22 B18 B13 154.0(8) . . . . ?
C21 C22 B18 B16 -0.9(12) . . . . ?
B14 C22 B18 B16 101.7(11) . . . . ?
B19 C22 B18 B16 64.1(12) . . . . ?
B20 C22 B18 B16 -39.7(9) . . . . ?
P4 C22 B18 B16 -143.2(9) . . . . ?
C21 C22 B18 B20 38.8(9) . . . . ?
B14 C22 B18 B20 141.3(10) . . . . ?
B19 C22 B18 B20 103.7(10) . . . . ?
P4 C22 B18 B20 -103.6(10) . . . . ?
C21 C22 B18 B14 -102.5(10) . . . . ?
B19 C22 B18 B14 -37.6(10) . . . . ?
B20 C22 B18 B14 -141.3(10) . . . . ?
P4 C22 B18 B14 115.1(11) . . . . ?
B14 B13 B18 C22 -38.6(9) . . . . ?
B16 B13 B18 C22 99.5(10) . . . . ?
B17 B13 B18 C22 -1.1(13) . . . . ?
B12 B13 B18 C22 63.8(12) . . . . ?
B14 B13 B18 B16 -138.2(10) . . . . ?
B17 B13 B18 B16 -100.6(11) . . . . ?
B12 B13 B18 B16 -35.7(10) . . . . ?
B14 B13 B18 B20 -100.5(10) . . . . ?
B16 B13 B18 B20 37.7(10) . . . . ?
B17 B13 B18 B20 -62.9(13) . . . . ?
B12 B13 B18 B20 2.0(14) . . . . ?
B16 B13 B18 B14 138.2(10) . . . . ?
B17 B13 B18 B14 37.6(10) . . . . ?
B12 B13 B18 B14 102.4(11) . . . . ?
B11 B16 B18 C22 1.7(13) . . . . ?
B12 B16 B18 C22 -62.3(12) . . . . ?
B13 B16 B18 C22 -98.4(11) . . . . ?
B20 B16 B18 C22 39.3(9) . . . . ?
B11 B16 B18 B13 100.1(11) . . . . ?
B12 B16 B18 B13 36.1(10) . . . . ?
B20 B16 B18 B13 137.7(11) . . . . ?
B11 B16 B18 B20 -37.6(9) . . . . ?
B12 B16 B18 B20 -101.6(11) . . . . ?
B13 B16 B18 B20 -137.7(11) . . . . ?
B11 B16 B18 B14 63.1(12) . . . . ?
B12 B16 B18 B14 -0.9(13) . . . . ?
B13 B16 B18 B14 -37.0(9) . . . . ?
B20 B16 B18 B14 100.7(10) . . . . ?
B13 B14 B18 C22 135.0(10) . . . . ?
B17 B14 B18 C22 97.2(11) . . . . ?
B19 B14 B18 C22 34.2(9) . . . . ?
C22 B14 B18 B13 -135.0(10) . . . . ?
B17 B14 B18 B13 -37.8(9) . . . . ?
B19 B14 B18 B13 -100.8(11) . . . . ?
C22 B14 B18 B16 -97.5(10) . . . . ?
B13 B14 B18 B16 37.5(9) . . . . ?
B17 B14 B18 B16 -0.3(13) . . . . ?
B19 B14 B18 B16 -63.3(12) . . . . ?
C22 B14 B18 B20 -34.3(9) . . . . ?
B13 B14 B18 B20 100.7(11) . . . . ?
B17 B14 B18 B20 62.9(12) . . . . ?
B19 B14 B18 B20 -0.1(13) . . . . ?
B11 C21 B19 C22 101.4(10) . . . . ?
B15 C21 B19 C22 139.0(9) . . . . ?
B20 C21 B19 C22 31.6(9) . . . . ?
P3 C21 B19 C22 -110.9(9) . . . . ?
C22 C21 B19 B17 -98.6(10) . . . . ?
B11 C21 B19 B17 2.8(13) . . . . ?
B15 C21 B19 B17 40.4(9) . . . . ?
B20 C21 B19 B17 -67.0(12) . . . . ?
P3 C21 B19 B17 150.4(9) . . . . ?
C22 C21 B19 B15 -139.0(9) . . . . ?
B11 C21 B19 B15 -37.6(10) . . . . ?
B20 C21 B19 B15 -107.4(10) . . . . ?
P3 C21 B19 B15 110.1(9) . . . . ?
C22 C21 B19 B14 -37.0(8) . . . . ?
B11 C21 B19 B14 64.5(12) . . . . ?
B15 C21 B19 B14 102.0(10) . . . . ?
B20 C21 B19 B14 -5.4(12) . . . . ?
P3 C21 B19 B14 -147.9(8) . . . . ?
B18 C22 B19 C21 -99.5(10) . . . . ?
B14 C22 B19 C21 -137.2(10) . . . . ?
B20 C22 B19 C21 -31.0(9) . . . . ?
P4 C22 B19 C21 105.5(8) . . . . ?
C21 C22 B19 B17 98.5(10) . . . . ?
B18 C22 B19 B17 -1.0(13) . . . . ?
B14 C22 B19 B17 -38.7(10) . . . . ?
B20 C22 B19 B17 67.5(11) . . . . ?
P4 C22 B19 B17 -156.0(8) . . . . ?
C21 C22 B19 B15 35.7(8) . . . . ?
B18 C22 B19 B15 -63.9(12) . . . . ?
B14 C22 B19 B15 -101.5(11) . . . . ?
B20 C22 B19 B15 4.7(12) . . . . ?
P4 C22 B19 B15 141.2(8) . . . . ?
C21 C22 B19 B14 137.2(10) . . . . ?
B18 C22 B19 B14 37.6(10) . . . . ?
B20 C22 B19 B14 106.2(10) . . . . ?
P4 C22 B19 B14 -117.3(9) . . . . ?
B14 B17 B19 C21 99.5(11) . . . . ?
B13 B17 B19 C21 61.6(12) . . . . ?
B15 B17 B19 C21 -39.4(9) . . . . ?
B12 B17 B19 C21 -1.9(13) . . . . ?
B14 B17 B19 C22 38.2(9) . . . . ?
B13 B17 B19 C22 0.3(13) . . . . ?
B15 B17 B19 C22 -100.7(10) . . . . ?
B12 B17 B19 C22 -63.2(12) . . . . ?
B14 B17 B19 B15 139.0(11) . . . . ?
B13 B17 B19 B15 101.0(11) . . . . ?
B12 B17 B19 B15 37.6(10) . . . . ?
B13 B17 B19 B14 -37.9(10) . . . . ?
B15 B17 B19 B14 -139.0(11) . . . . ?
B12 B17 B19 B14 -101.4(12) . . . . ?
B11 B15 B19 C21 33.6(9) . . . . ?
B17 B15 B19 C21 133.9(11) . . . . ?
B12 B15 B19 C21 96.2(10) . . . . ?
C21 B15 B19 C22 -35.9(8) . . . . ?
B11 B15 B19 C22 -2.3(12) . . . . ?
B17 B15 B19 C22 97.9(11) . . . . ?
B12 B15 B19 C22 60.2(11) . . . . ?
C21 B15 B19 B17 -133.9(11) . . . . ?
B11 B15 B19 B17 -100.2(11) . . . . ?
B12 B15 B19 B17 -37.7(10) . . . . ?
C21 B15 B19 B14 -97.4(11) . . . . ?
B11 B15 B19 B14 -63.8(12) . . . . ?
B17 B15 B19 B14 36.5(10) . . . . ?
B12 B15 B19 B14 -1.2(13) . . . . ?
C22 B14 B19 C21 37.2(8) . . . . ?
B13 B14 B19 C21 -59.6(12) . . . . ?
B17 B14 B19 C21 -98.1(10) . . . . ?
B18 B14 B19 C21 3.1(12) . . . . ?
B13 B14 B19 C22 -96.8(11) . . . . ?
B17 B14 B19 C22 -135.4(11) . . . . ?
B18 B14 B19 C22 -34.1(9) . . . . ?
C22 B14 B19 B17 135.4(11) . . . . ?
B13 B14 B19 B17 38.6(10) . . . . ?
B18 B14 B19 B17 101.3(11) . . . . ?
C22 B14 B19 B15 98.5(10) . . . . ?
B13 B14 B19 B15 1.7(13) . . . . ?
B17 B14 B19 B15 -36.9(10) . . . . ?
B18 B14 B19 B15 64.4(12) . . . . ?
B11 C21 B20 C22 -138.3(9) . . . . ?
B19 C21 B20 C22 -31.6(9) . . . . ?
B15 C21 B20 C22 -102.0(10) . . . . ?
P3 C21 B20 C22 112.2(8) . . . . ?
C22 C21 B20 B16 99.0(9) . . . . ?
B11 C21 B20 B16 -39.3(9) . . . . ?
B19 C21 B20 B16 67.4(11) . . . . ?
B15 C21 B20 B16 -3.0(12) . . . . ?
P3 C21 B20 B16 -148.8(8) . . . . ?
C22 C21 B20 B18 36.9(8) . . . . ?
B11 C21 B20 B18 -101.4(10) . . . . ?
B19 C21 B20 B18 5.3(13) . . . . ?
B15 C21 B20 B18 -65.1(12) . . . . ?
P3 C21 B20 B18 149.1(8) . . . . ?
C22 C21 B20 B11 138.3(9) . . . . ?
B19 C21 B20 B11 106.7(10) . . . . ?
B15 C21 B20 B11 36.3(9) . . . . ?
P3 C21 B20 B11 -109.6(9) . . . . ?
B18 C22 B20 C21 137.2(10) . . . . ?
B14 C22 B20 C21 99.8(10) . . . . ?
B19 C22 B20 C21 30.9(9) . . . . ?
P4 C22 B20 C21 -105.9(8) . . . . ?
C21 C22 B20 B16 -97.6(9) . . . . ?
B18 C22 B20 B16 39.5(9) . . . . ?
B14 C22 B20 B16 2.2(13) . . . . ?
B19 C22 B20 B16 -66.8(11) . . . . ?
P4 C22 B20 B16 156.4(8) . . . . ?
C21 C22 B20 B18 -137.2(10) . . . . ?
B14 C22 B20 B18 -37.4(10) . . . . ?
B19 C22 B20 B18 -106.3(10) . . . . ?
P4 C22 B20 B18 116.9(9) . . . . ?
C21 C22 B20 B11 -35.9(8) . . . . ?
B18 C22 B20 B11 101.2(10) . . . . ?
B14 C22 B20 B11 63.9(12) . . . . ?
B19 C22 B20 B11 -5.1(12) . . . . ?
P4 C22 B20 B11 -141.9(8) . . . . ?
B11 B16 B20 C21 38.7(8) . . . . ?
B12 B16 B20 C21 1.8(12) . . . . ?
B13 B16 B20 C21 -62.4(11) . . . . ?
B18 B16 B20 C21 -99.7(10) . . . . ?
B11 B16 B20 C22 99.6(9) . . . . ?
B12 B16 B20 C22 62.6(11) . . . . ?
B13 B16 B20 C22 -1.6(12) . . . . ?
B18 B16 B20 C22 -38.8(9) . . . . ?
B11 B16 B20 B18 138.4(10) . . . . ?
B12 B16 B20 B18 101.5(11) . . . . ?
B13 B16 B20 B18 37.3(10) . . . . ?
B12 B16 B20 B11 -36.9(9) . . . . ?
B13 B16 B20 B11 -101.1(11) . . . . ?
B18 B16 B20 B11 -138.4(10) . . . . ?
C22 B18 B20 C21 -37.0(8) . . . . ?
B13 B18 B20 C21 59.7(12) . . . . ?
B16 B18 B20 C21 97.6(10) . . . . ?
B14 B18 B20 C21 -2.9(12) . . . . ?
B13 B18 B20 C22 96.7(11) . . . . ?
B16 B18 B20 C22 134.6(10) . . . . ?
B14 B18 B20 C22 34.1(9) . . . . ?
C22 B18 B20 B16 -134.6(10) . . . . ?
B13 B18 B20 B16 -37.9(10) . . . . ?
B14 B18 B20 B16 -100.5(11) . . . . ?
C22 B18 B20 B11 -97.9(10) . . . . ?
B13 B18 B20 B11 -1.2(13) . . . . ?
B16 B18 B20 B11 36.8(9) . . . . ?
B14 B18 B20 B11 -63.8(12) . . . . ?
B16 B11 B20 C21 -134.4(10) . . . . ?
B12 B11 B20 C21 -97.5(10) . . . . ?
B15 B11 B20 C21 -32.8(8) . . . . ?
C21 B11 B20 C22 36.2(8) . . . . ?
B16 B11 B20 C22 -98.2(10) . . . . ?
B12 B11 B20 C22 -61.3(11) . . . . ?
B15 B11 B20 C22 3.4(12) . . . . ?
C21 B11 B20 B16 134.4(10) . . . . ?
B12 B11 B20 B16 36.9(9) . . . . ?
B15 B11 B20 B16 101.6(10) . . . . ?
C21 B11 B20 B18 97.4(10) . . . . ?
B16 B11 B20 B18 -37.0(9) . . . . ?
B12 B11 B20 B18 -0.1(12) . . . . ?
B15 B11 B20 B18 64.6(11) . . . . ?
